data_1573789
loop_
_publ_author_name
'Fu, Ziwei'
'Li, Chen'
'Tian, Ye'
'Alam, Fakhari'
'Hu, Daqiao'
'Shen, Honglei'
'Kang, Xi'
'Zhu, Manzhou'

_publ_section_title
;
 Heteroatom number-dependent cluster frameworks in structurally comparable
 Pd-Au nanoclusters.
;
_journal_name_full Nanoscale
_journal_paper_doi 10.1039/d4nr05222f
_journal_year 2025
_chemical_formula_moiety 'C83 H79 Au6 N4 P4 Pd S2, C41 H70 N16 Pd2 S8'
_chemical_formula_sum 'C124 H149 Au6 N20 P4 Pd3 S10'
_chemical_formula_weight 3865.10
_space_group_crystal_system triclinic
_space_group_IT_number 2
_space_group_name_Hall '-P 1'
_space_group_name_H-M_alt 'P -1'
_atom_sites_solution_hydrogens geom
_atom_sites_solution_primary iterative
_audit_creation_date 2025-01-10
_audit_creation_method
;
Olex2 1.5
(compiled 2022.04.07 svn.rca3783a0 for OlexSys, GUI svn.r6498)
;
_audit_update_record
;
2025-01-12 deposited with the CCDC.	2025-01-16 downloaded from the CCDC.
;
_cell_angle_alpha 99.096(2)
_cell_angle_beta 90.215(2)
_cell_angle_gamma 91.009(2)
_cell_formula_units_Z 2
_cell_length_a 16.7465(5)
_cell_length_b 17.5624(5)
_cell_length_c 26.3391(7)
_cell_measurement_reflns_used 35935
_cell_measurement_temperature 120
_cell_measurement_theta_max 70.08
_cell_measurement_theta_min 5.29
_cell_volume 7647.8(4)
_computing_cell_refinement
;
X-Area Recipe 1.37.0.0 (STOE, 2021)
;
_computing_data_collection
;
X-Area Pilatus3_SV 1.31.175.0 (STOE, 2021)
;
_computing_data_reduction
;
X-Area Integrate 2.5.1.0 (STOE, 2021)
X-Area LANA 2.6.2.0 (STOE, 2021)
;
_computing_molecular_graphics 'Olex2 1.5 (Dolomanov et al., 2009)'
_computing_publication_material
;
STOE & Cie GmbH, X-Area, software package for collecting single-crystal or
multi-domain crystal data on STOE area-detector diffractometers, for image 
processing, for the correction and scaling of reflection intensities and 
for outlier rejection, version 2.0, Darmstadt 2021
;
_computing_structure_refinement 'SHELXL 2019/3 (Sheldrick, 2015)'
_computing_structure_solution 'olex2.solve 1.5 (Bourhis et al., 2015)'
_diffrn_ambient_temperature 120
_diffrn_detector Pilatus300K
_diffrn_detector_area_resol_mean 5.81
_diffrn_detector_type 'DECTRIS PILATUS 300K'
_diffrn_measured_fraction_theta_full 0.961
_diffrn_measured_fraction_theta_max 0.933
_diffrn_measurement_details '1775 frames, detector distance = 60 mm'
_diffrn_measurement_device 'Eulerian 4-circle diffractometer'
_diffrn_measurement_device_type 'STOE STADIVARI'
_diffrn_measurement_method 'rotation method, \w scans'
_diffrn_radiation_collimation '1.2 mm, 0.6 diameter'
_diffrn_radiation_monochromator 'Graded multilayer mirror'
_diffrn_radiation_polarisn_norm 270
_diffrn_radiation_probe x-ray
_diffrn_radiation_type 'Cu K\a'
_diffrn_radiation_wavelength 1.54186
_diffrn_reflns_av_R_equivalents 0.0646
_diffrn_reflns_av_unetI/netI 0.0852
_diffrn_reflns_Laue_measured_fraction_full 0.961
_diffrn_reflns_Laue_measured_fraction_max 0.933
_diffrn_reflns_limit_h_max 11
_diffrn_reflns_limit_h_min -20
_diffrn_reflns_limit_k_max 21
_diffrn_reflns_limit_k_min -19
_diffrn_reflns_limit_l_max 27
_diffrn_reflns_limit_l_min -32
_diffrn_reflns_number 63120
_diffrn_reflns_point_group_measured_fraction_full 0.961
_diffrn_reflns_point_group_measured_fraction_max 0.933
_diffrn_reflns_theta_full 67.686
_diffrn_reflns_theta_max 70.227
_diffrn_reflns_theta_min 5.284
_diffrn_source 'GeniX 3D HF Cu'
_diffrn_source_current 0.600
_diffrn_source_power 0.030
_diffrn_source_voltage 50
_exptl_absorpt_coefficient_mu 15.349
_exptl_absorpt_correction_T_max 1.0000
_exptl_absorpt_correction_T_min 1.0000
_exptl_absorpt_correction_type multi-scan
_exptl_absorpt_process_details
;
STOE LANA, absorption correction by scaling of reflection intensities.
J. Koziskova, F. Hahn, J. Richter, J. Kozisek, "Comparison of different
absorption corrections on the model structure of tetrakis(\m~2~-acetato)-
diaqua-di-copper(II)", Acta Chimica Slovaca, vol. 9, no. 2, 2016, pp. 136 - 140.
;
_exptl_crystal_colour black
_exptl_crystal_colour_primary black
_exptl_crystal_density_diffrn 1.678
_exptl_crystal_density_method 'not measured'
_exptl_crystal_description block
_exptl_crystal_F_000 3730
_refine_diff_density_max 3.819
_refine_diff_density_min -4.188
_refine_diff_density_rms 0.293
_refine_ls_extinction_method none
_refine_ls_goodness_of_fit_ref 0.961
_refine_ls_hydrogen_treatment constr
_refine_ls_matrix_type full
_refine_ls_number_parameters 1370
_refine_ls_number_reflns 27202
_refine_ls_number_restraints 2934
_refine_ls_restrained_S_all 0.922
_refine_ls_R_factor_all 0.0959
_refine_ls_R_factor_gt 0.0760
_refine_ls_shift/su_max 0.001
_refine_ls_shift/su_mean 0.000
_refine_ls_structure_factor_coef Fsqd
_refine_ls_weighting_details 'w=1/[\s^2^(Fo^2^)+(0.1550P)^2^] where P=(Fo^2^+2Fc^2^)/3'
_refine_ls_weighting_scheme calc
_refine_ls_wR_factor_gt 0.2060
_refine_ls_wR_factor_ref 0.2261
_reflns_Friedel_coverage 0.000
_reflns_number_gt 18424
_reflns_number_total 27202
_reflns_threshold_expression 'I > 2\s(I)'
_cod_data_source_file d4nr05222f2.cif
_cod_data_source_block 1
_cod_database_code 1573789
_shelx_shelxl_version_number 2019/3
_shelx_space_group_comment
;
The symmetry employed for this shelxl refinement is uniquely defined
by the following loop, which should always be used as a source of
symmetry information in preference to the above space-group names.
They are only intended as comments.
;
_olex2_refinement_description
;
1. Fixed Uiso
 At 1.2 times of:
  All C(H) groups, All C(H,H) groups, All N(H) groups
 At 1.5 times of:
  All C(H,H,H) groups
2. Uiso/Uaniso restraints and constraints
C00U \\sim C01S \\sim C033 \\sim C010 \\sim C02K \\sim C011 \\sim C04I \\sim
C012 \\sim C04J \\sim C016 \\sim C044 \\sim C02A \\sim C03Y \\sim C02X \\sim
C05A \\sim C02Y \\sim C023 \\sim C039 \\sim C02R \\sim C01O \\sim C03S \\sim
C019 \\sim C02S \\sim C02O \\sim C03K \\sim C02L \\sim C049 \\sim C034 \\sim
C04Z \\sim C03L \\sim C03N \\sim C01Z \\sim C01X \\sim C01B \\sim C03Q \\sim
C01C \\sim C02B \\sim C03A \\sim C046 \\sim C04R \\sim C02G \\sim C04V \\sim
C03P \\sim C04E \\sim C02M \\sim C01P \\sim C02W \\sim C01D \\sim C03F \\sim
C02Z \\sim C03O \\sim C035 \\sim C042 \\sim C040 \\sim C04F \\sim C03V \\sim
C04M \\sim C01Y \\sim C055 \\sim C01E \\sim C05K \\sim C03W \\sim C03Z \\sim
C047 \\sim C01U \\sim C04P \\sim C021 \\sim C03X \\sim C036 \\sim C01Q \\sim
C04T \\sim C01F \\sim C03I \\sim C01G \\sim C02C \\sim C01H \\sim C050 \\sim
C01I \\sim C03D \\sim C038 \\sim C02D \\sim C04O \\sim C02H \\sim C04N \\sim
C030 \\sim C04D \\sim C03H \\sim C027 \\sim C02J \\sim C01K \\sim C02N \\sim
C01L \\sim C02U \\sim C02I \\sim C031 \\sim C024 \\sim C03B \\sim C03G \\sim
C03J \\sim C01W \\sim C03M \\sim C02F \\sim C03R \\sim C01M \\sim C041 \\sim
C01N \\sim C048 \\sim C01V \\sim C04A \\sim C029 \\sim C04G \\sim C026 \\sim
C04K \\sim C02V \\sim C04U \\sim C1 \\sim C052 \\sim C01R \\sim C056 \\sim C02Q
\\sim C05B \\sim C032 \\sim C14 \\sim C03E: within 3.8A with sigma of 0.01 and
sigma for terminal atoms of 0.02 within 3.8A
Uanis(C00U) \\sim Ueq, Uanis(C01S) \\sim Ueq, Uanis(C033) \\sim Ueq,
Uanis(C010) \\sim Ueq, Uanis(C02K) \\sim Ueq, Uanis(C011) \\sim Ueq,
Uanis(C04I) \\sim Ueq, Uanis(C012) \\sim Ueq, Uanis(C04J) \\sim Ueq,
Uanis(C016) \\sim Ueq, Uanis(C044) \\sim Ueq, Uanis(C02A) \\sim Ueq,
Uanis(C03Y) \\sim Ueq, Uanis(C02X) \\sim Ueq, Uanis(C05A) \\sim Ueq,
Uanis(C02Y) \\sim Ueq, Uanis(C023) \\sim Ueq, Uanis(C039) \\sim Ueq,
Uanis(C02R) \\sim Ueq, Uanis(C01O) \\sim Ueq, Uanis(C03S) \\sim Ueq,
Uanis(C019) \\sim Ueq, Uanis(C02S) \\sim Ueq, Uanis(C02O) \\sim Ueq,
Uanis(C03K) \\sim Ueq, Uanis(C02L) \\sim Ueq, Uanis(C049) \\sim Ueq,
Uanis(C034) \\sim Ueq, Uanis(C04Z) \\sim Ueq, Uanis(C03L) \\sim Ueq,
Uanis(C03N) \\sim Ueq, Uanis(C01Z) \\sim Ueq, Uanis(C01X) \\sim Ueq,
Uanis(C01B) \\sim Ueq, Uanis(C03Q) \\sim Ueq, Uanis(C01C) \\sim Ueq,
Uanis(C02B) \\sim Ueq, Uanis(C03A) \\sim Ueq, Uanis(C046) \\sim Ueq,
Uanis(C04R) \\sim Ueq, Uanis(C02G) \\sim Ueq, Uanis(C04V) \\sim Ueq,
Uanis(C03P) \\sim Ueq, Uanis(C04E) \\sim Ueq, Uanis(C02M) \\sim Ueq,
Uanis(C01P) \\sim Ueq, Uanis(C02W) \\sim Ueq, Uanis(C01D) \\sim Ueq,
Uanis(C03F) \\sim Ueq, Uanis(C02Z) \\sim Ueq, Uanis(C03O) \\sim Ueq,
Uanis(C035) \\sim Ueq, Uanis(C042) \\sim Ueq, Uanis(C040) \\sim Ueq,
Uanis(C04F) \\sim Ueq, Uanis(C03V) \\sim Ueq, Uanis(C04M) \\sim Ueq,
Uanis(C01Y) \\sim Ueq, Uanis(C055) \\sim Ueq, Uanis(C01E) \\sim Ueq,
Uanis(C05K) \\sim Ueq, Uanis(C03W) \\sim Ueq, Uanis(C03Z) \\sim Ueq,
Uanis(C047) \\sim Ueq, Uanis(C01U) \\sim Ueq, Uanis(C04P) \\sim Ueq,
Uanis(C021) \\sim Ueq, Uanis(C03X) \\sim Ueq, Uanis(C036) \\sim Ueq,
Uanis(C01Q) \\sim Ueq, Uanis(C04T) \\sim Ueq, Uanis(C01F) \\sim Ueq,
Uanis(C03I) \\sim Ueq, Uanis(C01G) \\sim Ueq, Uanis(C02C) \\sim Ueq,
Uanis(C01H) \\sim Ueq, Uanis(C050) \\sim Ueq, Uanis(C01I) \\sim Ueq,
Uanis(C03D) \\sim Ueq, Uanis(C038) \\sim Ueq, Uanis(C02D) \\sim Ueq,
Uanis(C04O) \\sim Ueq, Uanis(C02H) \\sim Ueq, Uanis(C04N) \\sim Ueq,
Uanis(C030) \\sim Ueq, Uanis(C04D) \\sim Ueq, Uanis(C03H) \\sim Ueq,
Uanis(C027) \\sim Ueq, Uanis(C02J) \\sim Ueq, Uanis(C01K) \\sim Ueq,
Uanis(C02N) \\sim Ueq, Uanis(C01L) \\sim Ueq, Uanis(C02U) \\sim Ueq,
Uanis(C02I) \\sim Ueq, Uanis(C031) \\sim Ueq, Uanis(C024) \\sim Ueq,
Uanis(C03B) \\sim Ueq, Uanis(C03G) \\sim Ueq, Uanis(C03J) \\sim Ueq,
Uanis(C01W) \\sim Ueq, Uanis(C03M) \\sim Ueq, Uanis(C02F) \\sim Ueq,
Uanis(C03R) \\sim Ueq, Uanis(C01M) \\sim Ueq, Uanis(C041) \\sim Ueq,
Uanis(C01N) \\sim Ueq, Uanis(C048) \\sim Ueq, Uanis(C01V) \\sim Ueq,
Uanis(C04A) \\sim Ueq, Uanis(C029) \\sim Ueq, Uanis(C04G) \\sim Ueq,
Uanis(C026) \\sim Ueq, Uanis(C04K) \\sim Ueq, Uanis(C02V) \\sim Ueq,
Uanis(C04U) \\sim Ueq, Uanis(C1) \\sim Ueq, Uanis(C052) \\sim Ueq, Uanis(C01R)
\\sim Ueq, Uanis(C056) \\sim Ueq, Uanis(C02Q) \\sim Ueq, Uanis(C05B) \\sim Ueq,
Uanis(C032) \\sim Ueq, Uanis(C14) \\sim Ueq, Uanis(C03E) \\sim Ueq: with sigma
of 0.01 and sigma for terminal atoms of 0.02
3.a Secondary CH2 refined with riding coordinates:
 C01M(H01C,H01E), C01S(H01F,H01G), C01X(H01A,H01B), C02D(H02B,H02C), C02G(H02D,
 H02E), C02J(H02G,H02J), C02N(H02M,H02N), C02U(H02O,H02P), C02W(H02Q,H02S),
 C031(H03K,H03M), C033(H03B,H03C), C03B(H03O,H03R), C03F(H03S,H03T), C03J(H03U,
 H03Y), C03K(H03,H), C03M(H2,HA), C03O(H3,HB), C03R(H4,HC), C03Y(H03F,H03J),
 C042(H04K,H04L), C048(H04M,H04Q), C049(H04S,H04U), C04F(H04Z,HD), C04K(H04A,
 H04B), C04U(H04C,H04F), C052(H05A,H05B)
3.b Aromatic/amide H refined with riding coordinates:
 N00S(H00S), N00W(H00W), N00Y(H00Y), N015(H015), C016(H016), C02A(H02A),
 C02X(H02X), C02Y(H02Y), C039(H039), C019(H019), C02L(H02L), C034(H034),
 C03L(H03L), C01Z(H01Z), C03A(H03A), C04R(H04R), C04V(H04V), C04E(H04E),
 C01P(H01P), C01D(H01D), C02Z(H02Z), C035(H035), C040(H040), C03V(H03V),
 C03W(H03W), C047(H047), C04P(H04P), C03X(H03X), C01Q(H01Q), C038(H038),
 C04O(H04O), C04N(H04N), C04D(H04D), C027(H027), C02I(H02I), C024(H024),
 C03G(H03G), C01W(H01W), C02F(H02F), C01V(H01V), C029(H029), C026(H026),
 C02V(H02V), C1(H1), C01R(H01R), C032(H032), C03E(H03E), C03N(H03N), C03Z(H03Z),
  N01T(H01T), C036(H036), C03Q(H03Q), C04T(H04T), C04J(H04J), C03I(H03I),
 C02R(H02R), C050(H050), C046(H046), C03D(H03D), C02K(H02K), C02H(H02H),
 C030(H030), C03P(H03P), C03H(H03H), C044(H044), N043(H043), C14(H14)
3.c Fitted hexagon refined as free rotating group:
 C016(C02A,C02X,C02Y,C039,C01O), C019(C02O,C02L,C034,C03L,C01Z), C01C(C03A,
 C04R,C04V,C04E,C01P), C01D(C02Z,C035,C040,C03V,C01Y), C01E(C03W,C047,C04P,C03X,
 C01Q), C01I(C038,C04O,C04N,C04D,C027), C01L(C02I,C024,C03G,C01W,C02F),
 C01N(C01V,C029,C026,C02V,C1), C01R(C02Q,C032,C03E,C03N,C03Z), C023(C036,C03Q,
 C04T,C04J,C03I), C02C(C02R,C050,C046,C03D,C02K), C02H(C03S,C030,C03P,C03H,C044)
3.d Idealised Me refined as rotating group:
 C041(H04G,H04H,H04I), C04A(H04W,H04X,H04Y), C04I(H04,HE,HF), C04M(H5,HG,HH),
 C04Z(H6,HI,HJ), C055(H05C,H05D,H05E), C056(H05F,H05G,H05H), C05A(H05I,H05J,
 H05K), C05B(H05L,H05M,H05N), C05K(H05O,H05P,H05Q)
;
_olex2_submission_special_instructions 'No special instructions were received'
_stoe_detector_distance '60.0 mm'
_stoe_detector_pixelsize_x '0.172 mm'
_stoe_detector_pixelsize_y '0.172 mm'
_stoe_detector_size_x '8.4 cm'
_stoe_detector_size_y '10.6 cm'
_stoe_evaluation_integration_a 5.5
_stoe_evaluation_integration_b -0.6
_stoe_evaluation_integration_ems 0.010
_stoe_evaluation_lana_bis_l_even_max -
_stoe_evaluation_lana_bis_l_odd_max -
_stoe_evaluation_lana_bos_l_even_max 4
_stoe_evaluation_lana_bos_l_odd_max 1
_stoe_evaluation_lana_completeness 93.4
_stoe_evaluation_lana_dxs_max_order 3
_stoe_evaluation_lana_dys_max_order 3
_stoe_evaluation_lana_fs_max_order 3
_stoe_evaluation_lana_max_2theta_available 140.5
_stoe_evaluation_lana_max_2theta_desired 140.5
_stoe_evaluation_lana_mean_redundancy 2.3
_stoe_evaluation_lana_number_refls_after_or 63121
_stoe_evaluation_lana_number_refls_outliers 5479
_stoe_evaluation_lana_number_refls_total 68600
_stoe_evaluation_lana_number_refls_unique 27203
_stoe_evaluation_lana_number_refls_written 63121
_stoe_evaluation_lana_or_c1 0.035
_stoe_evaluation_lana_or_c2 0
_stoe_evaluation_lana_or_c3 0
_stoe_evaluation_lana_or_c4 0.7
_stoe_evaluation_lana_point_group -1
_stoe_evaluation_lana_table
;
#----------------------------------------------------------------------------
2Theta          17.1   31.7   46.3   60.9   75.5   90.1  104.7  119.3  133.9
#----------------------------------------------------------------------------
<Resolution>    4.48   2.72   1.94   1.51   1.24   1.09   0.97   0.89   0.84
N(total)         481   1829   3299   4317  13518  13771  13480  11723   6182
<Redundancy>     1.6    1.8    1.7    1.5    3.1    2.7    2.5    2.3    2.0
Complet. [%%]    92.3   96.8   97.0   94.1   97.8   99.2   98.7   96.8   69.4
<I/sigma>       31.7   22.9   17.3    8.2    6.4    4.3    3.7    3.3    2.7
R(int)         0.049  0.041  0.055  0.088  0.056  0.063  0.076  0.090  0.164
#----------------------------------------------------------------------------
;
_stoe_measurement_identifier 1
_stoe_measurement_max_exposure_per_frame '2.0 s'
_stoe_measurement_mean_exposure_per_frame '1.7 s'
_stoe_measurement_min_exposure_per_frame '1.0 s'
_stoe_measurement_total_exposure_time '52 min'
_stoe_measurement_total_frame_number 1775
_stoe_measurement_total_run_number 31
_stoe_measurement_tube_power '30.0 W'

loop_
_space_group_symop_operation_xyz
'x, y, z'
'-x, -y, -z'

loop_
_atom_site_label
_atom_site_type_symbol
_atom_site_fract_x
_atom_site_fract_y
_atom_site_fract_z
_atom_site_U_iso_or_equiv
_atom_site_adp_type
_atom_site_occupancy
_atom_site_site_symmetry_order
_atom_site_calc_flag
_atom_site_refinement_flags_posn
_atom_site_refinement_flags_adp
_atom_site_refinement_flags_occupancy
_atom_site_disorder_assembly
_atom_site_disorder_group
Au01 Au 0.38180(3) 0.56809(3) 0.60341(2) 0.03718(14) Uani 1 1 d . . . . .
Au02 Au 0.38728(3) 0.42734(3) 0.53008(2) 0.03662(14) Uani 1 1 d . . . . .
Au03 Au 0.63131(3) 0.44325(3) 0.50822(2) 0.03603(14) Uani 1 1 d . . . . .
Au04 Au 0.53183(3) 0.54037(3) 0.64572(2) 0.03658(14) Uani 1 1 d . . . . .
Au05 Au 0.35110(3) 0.41180(4) 0.42098(2) 0.03831(14) Uani 1 1 d . . . . .
Au06 Au 0.51095(3) 0.67699(3) 0.60873(2) 0.03935(14) Uani 1 1 d . . . . .
Pd07 Pd 0.75166(5) 0.25803(5) 1.03736(3) 0.03010(19) Uani 1 1 d . . . . .
Pd08 Pd 0.75167(5) 0.21806(6) 0.85784(3) 0.0331(2) Uani 1 1 d . . . . .
Pd09 Pd 0.49233(5) 0.45904(6) 0.45453(3) 0.0339(2) Uani 1 1 d . . . . .
S00A S 0.74015(19) 0.12625(18) 1.03939(12) 0.0349(6) Uani 1 1 d . . . . .
S00B S 0.66539(19) 0.3198(2) 0.85524(12) 0.0376(7) Uani 1 1 d . . . . .
S00C S 0.61364(17) 0.26989(19) 1.04631(11) 0.0338(6) Uani 1 1 d . . . . .
S00D S 0.88984(18) 0.24894(19) 1.04148(13) 0.0370(7) Uani 1 1 d . . . . .
S00E S 0.6430(2) 0.1321(2) 0.84746(12) 0.0395(7) Uani 1 1 d . . . . .
S00F S 0.76354(18) 0.39264(19) 1.04636(13) 0.0367(7) Uani 1 1 d . . . . .
P00G P 0.5588(2) 0.4917(2) 0.71906(12) 0.0392(7) Uani 1 1 d . . . . .
S00H S 0.86071(19) 0.3023(2) 0.85486(12) 0.0392(7) Uani 1 1 d . . . . .
S00I S 0.8393(2) 0.1134(2) 0.84889(13) 0.0433(8) Uani 1 1 d . . . . .
P00J P 0.2645(2) 0.5850(2) 0.64716(12) 0.0393(7) Uani 1 1 d . . . . .
S00K S 0.6808(2) 0.3335(2) 0.53717(13) 0.0445(8) Uani 1 1 d . . . . .
S00L S 0.3694(2) 0.3233(2) 0.57574(14) 0.0454(8) Uani 1 1 d . . . . .
P00M P 0.2230(2) 0.3718(2) 0.40302(13) 0.0424(8) Uani 1 1 d . . . . .
P00N P 0.5038(2) 0.8079(2) 0.63158(14) 0.0455(8) Uani 1 1 d . . . . .
N00P N 0.5405(6) 0.3712(7) 0.9101(4) 0.038(3) Uani 1 1 d . . . . .
N00R N 0.6468(8) 0.0210(7) 0.9873(5) 0.046(3) Uani 1 1 d . . . . .
N00S N 0.8124(7) 0.3614(7) 0.9491(4) 0.041(3) Uani 1 1 d . . . . .
H00S H 0.782274 0.320867 0.947354 0.050 Uiso 1 1 calc R U . . .
N00T N 0.5221(6) 0.3541(7) 0.9979(4) 0.036(2) Uani 1 1 d . . . . .
C00U C 0.6043(7) 0.3282(8) 0.9087(5) 0.033(2) Uani 1 1 d . U . . .
N00V N 0.4357(6) 0.4269(7) 0.9575(4) 0.034(2) Uani 1 1 d . . . . .
N00W N 0.8717(7) 0.1690(8) 0.9464(5) 0.047(3) Uani 1 1 d . . . . .
H00W H 0.824405 0.187496 0.947061 0.057 Uiso 1 1 calc R U . . .
N00X N 0.5592(7) -0.0719(7) 0.9456(4) 0.041(3) Uani 1 1 d . . . . .
N00Y N 0.6294(7) 0.2948(7) 0.9494(5) 0.043(3) Uani 1 1 d . . . . .
H00Y H 0.670228 0.265465 0.947316 0.052 Uiso 1 1 calc R U . . .
N00Z N 0.9669(7) 0.0905(8) 0.9023(5) 0.046(3) Uani 1 1 d . . . . .
C010 C 0.6850(7) 0.0880(7) 0.9865(5) 0.032(2) Uani 1 1 d . U . . .
C011 C 0.5001(8) 0.3829(8) 0.9545(5) 0.0372(19) Uani 1 1 d . U . . .
C012 C 0.9183(7) 0.1826(7) 0.9913(5) 0.034(2) Uani 1 1 d . U . . .
N013 N 0.6155(8) 0.2467(8) 0.6014(5) 0.051(3) Uani 1 1 d . . . . .
N014 N 0.8586(7) 0.4774(7) 0.9963(5) 0.041(3) Uani 1 1 d . . . . .
N015 N 0.6785(8) 0.1255(8) 0.9445(5) 0.051(3) Uani 1 1 d . . . . .
H015 H 0.695510 0.172390 0.946245 0.062 Uiso 1 1 calc R U . . .
C016 C 0.4158(5) 0.4111(6) 0.7104(3) 0.047(2) Uani 1 1 d G U . . .
H016 H 0.404132 0.441154 0.685424 0.056 Uiso 1 1 calc R U . . .
C02A C 0.3582(4) 0.3609(6) 0.7249(4) 0.049(2) Uani 1 1 d G U . . .
H02A H 0.307879 0.357413 0.709501 0.059 Uiso 1 1 calc R U . . .
C02X C 0.3757(5) 0.3159(5) 0.7623(4) 0.050(2) Uani 1 1 d G U . . .
H02X H 0.337109 0.282319 0.771902 0.060 Uiso 1 1 calc R U . . .
C02Y C 0.4509(5) 0.3211(6) 0.7852(3) 0.049(2) Uani 1 1 d G U . . .
H02Y H 0.462593 0.290965 0.810227 0.059 Uiso 1 1 calc R U . . .
C039 C 0.5085(4) 0.3712(6) 0.7708(4) 0.0464(18) Uani 1 1 d G U . . .
H039 H 0.558847 0.374705 0.786151 0.056 Uiso 1 1 calc R U . . .
C01O C 0.4910(5) 0.4162(5) 0.7334(4) 0.0447(18) Uani 1 1 d G U . . .
N017 N 0.9853(7) 0.1458(7) 0.9929(5) 0.044(3) Uani 1 1 d . . . . .
N018 N 0.6097(6) 0.0197(6) 0.8983(4) 0.036(2) Uani 1 1 d . . . . .
C019 C 0.6967(5) 0.4314(6) 0.6725(3) 0.048(2) Uani 1 1 d G U . . .
H019 H 0.668421 0.431498 0.642045 0.057 Uiso 1 1 calc R U . . .
C02O C 0.6601(4) 0.4551(6) 0.7195(3) 0.0453(17) Uani 1 1 d G U . . .
C02L C 0.7023(5) 0.4550(6) 0.7650(3) 0.0461(18) Uani 1 1 d G U . . .
H02L H 0.677809 0.470859 0.796462 0.055 Uiso 1 1 calc R U . . .
C034 C 0.7811(5) 0.4313(6) 0.7636(3) 0.049(2) Uani 1 1 d G U . . .
H034 H 0.809359 0.431243 0.794023 0.059 Uiso 1 1 calc R U . . .
C03L C 0.8177(4) 0.4076(6) 0.7166(4) 0.051(2) Uani 1 1 d G U . . .
H03L H 0.870441 0.391755 0.715596 0.061 Uiso 1 1 calc R U . . .
C01Z C 0.7755(5) 0.4077(6) 0.6710(3) 0.049(2) Uani 1 1 d G U . . .
H01Z H 0.799974 0.391881 0.639606 0.059 Uiso 1 1 calc R U . . .
N01A N 1.0716(7) 0.0565(8) 0.9515(5) 0.052(3) Uani 1 1 d . . . . .
C01B C 0.8985(8) 0.1277(8) 0.9018(6) 0.041(3) Uani 1 1 d . U . . .
C01C C 0.1514(6) 0.4484(5) 0.4198(4) 0.0537(19) Uani 1 1 d G U . . .
C03A C 0.0878(6) 0.4596(6) 0.3879(3) 0.058(2) Uani 1 1 d G U . . .
H03A H 0.079878 0.426560 0.356955 0.070 Uiso 1 1 calc R U . . .
C04R C 0.0362(6) 0.5202(7) 0.4021(4) 0.060(2) Uani 1 1 d G U . . .
H04R H -0.006357 0.527757 0.380769 0.072 Uiso 1 1 calc R U . . .
C04V C 0.0480(6) 0.5696(6) 0.4484(4) 0.058(2) Uani 1 1 d G U . . .
H04V H 0.013449 0.610209 0.457904 0.070 Uiso 1 1 calc R U . . .
C04E C 0.1116(6) 0.5584(6) 0.4803(3) 0.058(2) Uani 1 1 d G U . . .
H04E H 0.119490 0.591464 0.511225 0.070 Uiso 1 1 calc R U . . .
C01P C 0.1632(5) 0.4978(6) 0.4660(4) 0.056(2) Uani 1 1 d G U . . .
H01P H 0.205727 0.490268 0.487411 0.068 Uiso 1 1 calc R U . . .
C01D C 0.2314(4) 0.6980(6) 0.5881(4) 0.051(2) Uani 1 1 d G U . . .
H01D H 0.285772 0.697017 0.581066 0.062 Uiso 1 1 calc R U . . .
C02Z C 0.1829(6) 0.7497(6) 0.5681(4) 0.055(2) Uani 1 1 d G U . . .
H02Z H 0.204920 0.783256 0.547721 0.066 Uiso 1 1 calc R U . . .
C035 C 0.1016(5) 0.7512(6) 0.5786(4) 0.056(2) Uani 1 1 d G U . . .
H035 H 0.069232 0.785764 0.565208 0.067 Uiso 1 1 calc R U . . .
C040 C 0.0688(4) 0.7010(6) 0.6090(4) 0.055(2) Uani 1 1 d G U . . .
H040 H 0.014395 0.702034 0.616039 0.066 Uiso 1 1 calc R U . . .
C03V C 0.1172(6) 0.6494(6) 0.6290(4) 0.0534(19) Uani 1 1 d G U . . .
H03V H 0.095245 0.615795 0.649383 0.064 Uiso 1 1 calc R U . . .
C01Y C 0.1985(5) 0.6479(6) 0.6185(4) 0.0491(18) Uani 1 1 d G U . . .
C01E C 0.1986(6) 0.3322(7) 0.3365(3) 0.0558(19) Uani 1 1 d G U . . .
C03W C 0.1413(6) 0.2738(6) 0.3247(4) 0.058(2) Uani 1 1 d G U . . .
H03W H 0.119796 0.249749 0.350661 0.070 Uiso 1 1 calc R U . . .
C047 C 0.1163(6) 0.2514(6) 0.2741(4) 0.061(3) Uani 1 1 d G U . . .
H047 H 0.077924 0.212301 0.266203 0.074 Uiso 1 1 calc R U . . .
C04P C 0.1485(7) 0.2874(7) 0.2353(3) 0.062(3) Uani 1 1 d G U . . .
H04P H 0.131682 0.272360 0.201413 0.075 Uiso 1 1 calc R U . . .
C03X C 0.2058(7) 0.3458(7) 0.2471(4) 0.060(2) Uani 1 1 d G U . . .
H03X H 0.227313 0.369867 0.221082 0.072 Uiso 1 1 calc R U . . .
C01Q C 0.2309(6) 0.3682(6) 0.2977(4) 0.058(2) Uani 1 1 d G U . . .
H01Q H 0.269187 0.407317 0.305540 0.070 Uiso 1 1 calc R U . . .
C01F C 1.0064(9) 0.0987(9) 0.9477(6) 0.047(2) Uani 1 1 d . U . . .
C01G C 0.5852(7) 0.3110(8) 0.9944(5) 0.033(2) Uani 1 1 d . U . . .
C01H C 0.8559(8) 0.3741(8) 0.9068(6) 0.040(2) Uani 1 1 d . U . . .
C01I C 0.2070(6) 0.4962(5) 0.6466(4) 0.0519(18) Uani 1 1 d G U . . .
C038 C 0.1691(6) 0.4778(6) 0.6900(3) 0.055(2) Uani 1 1 d G U . . .
H038 H 0.174023 0.510795 0.721226 0.066 Uiso 1 1 calc R U . . .
C04O C 0.1238(6) 0.4101(6) 0.6869(3) 0.056(2) Uani 1 1 d G U . . .
H04O H 0.098384 0.397832 0.715922 0.068 Uiso 1 1 calc R U . . .
C04N C 0.1164(6) 0.3608(5) 0.6402(4) 0.059(2) Uani 1 1 d G U . . .
H04N H 0.086038 0.315544 0.638102 0.070 Uiso 1 1 calc R U . . .
C04D C 0.1543(6) 0.3792(6) 0.5968(3) 0.056(2) Uani 1 1 d G U . . .
H04D H 0.149331 0.346218 0.565584 0.067 Uiso 1 1 calc R U . . .
C027 C 0.1996(6) 0.4469(6) 0.6000(3) 0.054(2) Uani 1 1 d G U . . .
H027 H 0.224970 0.459180 0.570887 0.065 Uiso 1 1 calc R U . . .
C01K C 0.6063(8) -0.0082(8) 0.9441(6) 0.040(2) Uani 1 1 d . U . . .
C01L C 0.5544(6) 0.5685(5) 0.7750(3) 0.0450(16) Uani 1 1 d G U . . .
C02I C 0.5773(6) 0.6425(5) 0.7679(3) 0.048(2) Uani 1 1 d G U . . .
H02I H 0.591930 0.652054 0.735437 0.058 Uiso 1 1 calc R U . . .
C024 C 0.5784(6) 0.7023(4) 0.8094(4) 0.049(2) Uani 1 1 d G U . . .
H024 H 0.593708 0.751840 0.804640 0.058 Uiso 1 1 calc R U . . .
C03G C 0.5565(6) 0.6881(5) 0.8579(3) 0.050(2) Uani 1 1 d G U . . .
H03G H 0.557218 0.728063 0.885644 0.061 Uiso 1 1 calc R U . . .
C01W C 0.5336(6) 0.6140(5) 0.8650(3) 0.0442(19) Uani 1 1 d G U . . .
H01W H 0.518949 0.604499 0.897444 0.053 Uiso 1 1 calc R U . . .
C02F C 0.5325(6) 0.5542(4) 0.8235(3) 0.0475(17) Uani 1 1 d G U . . .
H02F H 0.517170 0.504711 0.828241 0.057 Uiso 1 1 calc R U . . .
C01M C 0.3972(8) 0.4548(9) 1.0074(5) 0.043(2) Uani 1 1 d . U . . .
H01C H 0.368545 0.501357 1.004235 0.052 Uiso 1 1 calc R U . . .
H01E H 0.438753 0.468743 1.033128 0.052 Uiso 1 1 calc R U . . .
C01N C 0.2739(6) 0.6267(6) 0.7154(3) 0.0474(17) Uani 1 1 d G U . . .
C01V C 0.2105(4) 0.6629(6) 0.7427(3) 0.0514(18) Uani 1 1 d G U . . .
H01V H 0.161745 0.666595 0.726411 0.062 Uiso 1 1 calc R U . . .
C029 C 0.2201(5) 0.6934(6) 0.7944(3) 0.049(2) Uani 1 1 d G U . . .
H029 H 0.177708 0.717582 0.812700 0.059 Uiso 1 1 calc R U . . .
C026 C 0.2930(6) 0.6878(6) 0.8188(3) 0.048(2) Uani 1 1 d G U . . .
H026 H 0.299446 0.708255 0.853386 0.058 Uiso 1 1 calc R U . . .
C02V C 0.3564(4) 0.6517(6) 0.7915(3) 0.0489(18) Uani 1 1 d G U . . .
H02V H 0.405223 0.647941 0.807783 0.059 Uiso 1 1 calc R U . . .
C1 C 0.3469(5) 0.6211(6) 0.7398(3) 0.049(2) Uani 1 1 d G U . . .
H1 H 0.389262 0.596954 0.721493 0.059 Uiso 1 1 calc R U . . .
C01R C 0.6351(6) 0.8110(6) 0.6953(4) 0.058(2) Uani 1 1 d G U . . .
H01R H 0.652361 0.770061 0.671296 0.070 Uiso 1 1 calc R U . . .
C02Q C 0.5605(6) 0.8423(6) 0.6897(4) 0.055(2) Uani 1 1 d G U . . .
C032 C 0.5347(5) 0.9035(6) 0.7255(4) 0.056(2) Uani 1 1 d G U . . .
H032 H 0.484766 0.924398 0.721750 0.068 Uiso 1 1 calc R U . . .
C03E C 0.5834(6) 0.9333(6) 0.7670(4) 0.057(2) Uani 1 1 d G U . . .
H03E H 0.566085 0.974249 0.791000 0.068 Uiso 1 1 calc R U . . .
C03N C 0.6579(6) 0.9020(6) 0.7726(4) 0.059(2) Uani 1 1 d G U . . .
H03N H 0.690542 0.922007 0.800398 0.070 Uiso 1 1 calc R U . . .
C03Z C 0.6838(5) 0.8409(6) 0.7368(4) 0.058(2) Uani 1 1 d G U . . .
H03Z H 0.733681 0.819913 0.740547 0.070 Uiso 1 1 calc R U . . .
C01S C 0.3395(8) 0.3985(9) 1.0270(6) 0.045(2) Uani 1 1 d . U . . .
H01F H 0.298952 0.381092 1.001207 0.054 Uiso 1 1 calc R U . . .
H01G H 0.367869 0.353938 1.034614 0.054 Uiso 1 1 calc R U . . .
N01T N 0.8937(8) 0.4398(8) 0.9072(5) 0.053(3) Uani 1 1 d . . . . .
H01T H 0.917038 0.451419 0.880325 0.063 Uiso 1 1 calc R U . . .
C01U C 0.4651(9) 0.2995(8) 0.5902(5) 0.041(2) Uani 1 1 d . U . . .
C01X C 0.5019(10) 0.1681(10) 0.6997(7) 0.054(2) Uani 1 1 d . U . . .
H01A H 0.460530 0.206237 0.700167 0.065 Uiso 1 1 calc R U . . .
H01B H 0.525399 0.174271 0.733873 0.065 Uiso 1 1 calc R U . . .
C021 C 0.6054(9) 0.2997(9) 0.5711(6) 0.046(2) Uani 1 1 d . U . . .
N022 N 0.5649(10) 0.1833(8) 0.6622(6) 0.063(4) Uani 1 1 d . . . . .
C023 C 0.1946(6) 0.2964(6) 0.4400(4) 0.056(2) Uani 1 1 d G U . . .
C036 C 0.1184(6) 0.2898(6) 0.4599(4) 0.0576(19) Uani 1 1 d G U . . .
H036 H 0.080061 0.325956 0.455577 0.069 Uiso 1 1 calc R U . . .
C03Q C 0.0997(5) 0.2293(7) 0.4862(4) 0.056(2) Uani 1 1 d G U . . .
H03Q H 0.048733 0.224918 0.499489 0.068 Uiso 1 1 calc R U . . .
C04T C 0.1570(6) 0.1753(6) 0.4926(4) 0.061(2) Uani 1 1 d G U . . .
H04T H 0.144484 0.134816 0.510217 0.073 Uiso 1 1 calc R U . . .
C04J C 0.2332(6) 0.1819(6) 0.4727(5) 0.062(2) Uani 1 1 d G U . . .
H04J H 0.271563 0.145752 0.477034 0.075 Uiso 1 1 calc R U . . .
C03I C 0.2520(5) 0.2424(7) 0.4464(5) 0.060(2) Uani 1 1 d G U . . .
H03I H 0.302892 0.246789 0.433122 0.072 Uiso 1 1 calc R U . . .
N028 N 0.4768(8) 0.2473(7) 0.6199(5) 0.052(3) Uani 1 1 d . . . . .
C02B C 0.6454(8) 0.0880(8) 0.9006(5) 0.035(2) Uani 1 1 d . U . . .
C02C C 0.4034(5) 0.8413(7) 0.6461(4) 0.0570(19) Uani 1 1 d G U . . .
C02R C 0.3672(6) 0.8935(7) 0.6192(4) 0.061(2) Uani 1 1 d G U . . .
H02R H 0.395143 0.913644 0.593757 0.074 Uiso 1 1 calc R U . . .
C050 C 0.2890(6) 0.9155(6) 0.6303(4) 0.063(2) Uani 1 1 d G U . . .
H050 H 0.264741 0.950426 0.612285 0.076 Uiso 1 1 calc R U . . .
C046 C 0.2472(5) 0.8854(7) 0.6683(5) 0.063(2) Uani 1 1 d G U . . .
H046 H 0.194909 0.900141 0.675703 0.075 Uiso 1 1 calc R U . . .
C03D C 0.2835(6) 0.8332(7) 0.6952(4) 0.059(2) Uani 1 1 d G U . . .
H03D H 0.255478 0.813071 0.720592 0.071 Uiso 1 1 calc R U . . .
C02K C 0.3616(6) 0.8112(6) 0.6841(4) 0.057(2) Uani 1 1 d G U . . .
H02K H 0.385880 0.776288 0.702065 0.068 Uiso 1 1 calc R U . . .
C02D C 0.5972(10) -0.1561(10) 1.0100(6) 0.052(2) Uani 1 1 d . U . . .
H02B H 0.652237 -0.138402 1.008517 0.062 Uiso 1 1 calc R U . . .
H02C H 0.590883 -0.203643 0.985875 0.062 Uiso 1 1 calc R U . . .
C02G C 0.3241(9) 0.4287(9) 0.8935(6) 0.048(2) Uani 1 1 d . U . . .
H02D H 0.325693 0.373350 0.882620 0.058 Uiso 1 1 calc R U . . .
H02E H 0.286156 0.438858 0.921385 0.058 Uiso 1 1 calc R U . . .
C02H C 0.5737(7) 0.9370(6) 0.5999(3) 0.060(2) Uani 1 1 d G U . . .
H02H H 0.579529 0.955989 0.634769 0.072 Uiso 1 1 calc R U . . .
C03S C 0.5406(7) 0.8639(6) 0.5842(4) 0.0573(19) Uani 1 1 d G U . . .
C030 C 0.5319(7) 0.8355(5) 0.5321(4) 0.059(2) Uani 1 1 d G U . . .
H030 H 0.509751 0.786594 0.521612 0.071 Uiso 1 1 calc R U . . .
C03P C 0.5565(7) 0.8802(6) 0.4957(3) 0.064(3) Uani 1 1 d G U . . .
H03P H 0.550674 0.861148 0.460873 0.077 Uiso 1 1 calc R U . . .
C03H C 0.5896(7) 0.9532(6) 0.5114(4) 0.062(2) Uani 1 1 d G U . . .
H03H H 0.606024 0.983124 0.487082 0.074 Uiso 1 1 calc R U . . .
C044 C 0.5983(7) 0.9816(5) 0.5635(4) 0.063(3) Uani 1 1 d G U . . .
H044 H 0.620453 1.030545 0.574030 0.075 Uiso 1 1 calc R U . . .
C02J C 0.5167(9) -0.1086(9) 0.8996(6) 0.046(2) Uani 1 1 d . U . . .
H02G H 0.501310 -0.160454 0.904512 0.055 Uiso 1 1 calc R U . . .
H02J H 0.553681 -0.113374 0.871065 0.055 Uiso 1 1 calc R U . . .
C02M C 0.8170(8) 0.4139(8) 0.9944(6) 0.038(2) Uani 1 1 d . U . . .
C02N C 0.4430(9) -0.0694(9) 0.8841(6) 0.048(2) Uani 1 1 d . U . . .
H02M H 0.410903 -0.053447 0.914391 0.058 Uiso 1 1 calc R U . . .
H02N H 0.458982 -0.023432 0.870344 0.058 Uiso 1 1 calc R U . . .
C02S C 0.8940(10) 0.4898(10) 0.9536(7) 0.053(2) Uani 1 1 d . U . . .
C02U C 0.3936(9) -0.1201(10) 0.8451(6) 0.052(3) Uani 1 1 d . U . . .
H02O H 0.426353 -0.136554 0.815209 0.062 Uiso 1 1 calc R U . . .
H02P H 0.377692 -0.165787 0.859173 0.062 Uiso 1 1 calc R U . . .
C02W C 0.9546(10) 0.6038(11) 1.0031(7) 0.060(3) Uani 1 1 d . U . . .
H02Q H 1.006355 0.628976 1.001425 0.072 Uiso 1 1 calc R U . . .
H02S H 0.957797 0.572058 1.030015 0.072 Uiso 1 1 calc R U . . .
C031 C 0.3014(9) 0.4400(10) 1.0751(6) 0.049(3) Uani 1 1 d . U . . .
H03K H 0.267979 0.480506 1.066059 0.058 Uiso 1 1 calc R U . . .
H03M H 0.342927 0.464238 1.098247 0.058 Uiso 1 1 calc R U . . .
C033 C 0.6462(10) 0.1562(10) 0.6728(7) 0.057(2) Uani 1 1 d . U . . .
H03B H 0.676250 0.146675 0.641096 0.068 Uiso 1 1 calc R U . . .
H03C H 0.641840 0.108129 0.686501 0.068 Uiso 1 1 calc R U . . .
N037 N 0.9406(11) 0.5530(9) 0.9544(5) 0.075(5) Uani 1 1 d . . . . .
C03B C 1.1043(9) 0.0104(9) 0.9049(6) 0.046(2) Uani 1 1 d . U . . .
H03O H 1.159904 -0.000328 0.910703 0.056 Uiso 1 1 calc R U . . .
H03R H 1.101707 0.039574 0.876596 0.056 Uiso 1 1 calc R U . . .
C03F C 0.5440(9) -0.0978(9) 0.9951(6) 0.049(2) Uani 1 1 d . U . . .
H03S H 0.546659 -0.052956 1.021793 0.059 Uiso 1 1 calc R U . . .
H03T H 0.489738 -0.118271 0.994417 0.059 Uiso 1 1 calc R U . . .
C03J C 0.4072(8) 0.4589(9) 0.9126(6) 0.045(2) Uani 1 1 d . U . . .
H03U H 0.445035 0.446644 0.884876 0.054 Uiso 1 1 calc R U . . .
H03Y H 0.405755 0.514632 0.921398 0.054 Uiso 1 1 calc R U . . .
C03K C 1.0924(10) -0.1190(10) 0.8417(7) 0.055(3) Uani 1 1 d . U . . .
H03 H 1.100266 -0.088519 0.814391 0.066 Uiso 1 1 calc R U . . .
H H 1.143835 -0.138142 0.850370 0.066 Uiso 1 1 calc R U . . .
C03M C 0.2977(10) 0.4660(10) 0.8502(6) 0.053(2) Uani 1 1 d . U . . .
H2 H 0.334972 0.454726 0.822063 0.064 Uiso 1 1 calc R U . . .
HA H 0.297649 0.521478 0.860883 0.064 Uiso 1 1 calc R U . . .
C03O C 1.1061(9) 0.0461(10) 1.0029(6) 0.051(2) Uani 1 1 d . U . . .
H3 H 1.131107 -0.003879 0.999334 0.062 Uiso 1 1 calc R U . . .
HB H 1.062940 0.046069 1.027297 0.062 Uiso 1 1 calc R U . . .
C03R C 1.0567(9) -0.0671(9) 0.8903(6) 0.049(2) Uani 1 1 d . U . . .
H4 H 1.001510 -0.056117 0.883384 0.058 Uiso 1 1 calc R U . . .
HC H 1.057561 -0.095118 0.919189 0.058 Uiso 1 1 calc R U . . .
C03Y C 0.6898(11) 0.2162(11) 0.7111(7) 0.061(3) Uani 1 1 d . U . . .
H03F H 0.693741 0.264396 0.697623 0.073 Uiso 1 1 calc R U . . .
H03J H 0.660060 0.225325 0.743007 0.073 Uiso 1 1 calc R U . . .
C041 C 1.0377(11) -0.1843(11) 0.8239(8) 0.070(4) Uani 1 1 d . U . . .
H04G H 1.048730 -0.225975 0.842324 0.104 Uiso 1 1 calc R U . . .
H04H H 1.045260 -0.201160 0.787753 0.104 Uiso 1 1 calc R U . . .
H04I H 0.983578 -0.168473 0.829913 0.104 Uiso 1 1 calc R U . . .
C042 C 0.8938(11) 0.6651(11) 1.0187(8) 0.064(3) Uani 1 1 d . U . . .
H04K H 0.841041 0.641212 1.017680 0.077 Uiso 1 1 calc R U . . .
H04L H 0.894490 0.700987 0.994264 0.077 Uiso 1 1 calc R U . . .
N043 N 0.5288(7) 0.3299(7) 0.5676(4) 0.042(3) Uani 1 1 d . . . . .
H043 H 0.522002 0.367812 0.551062 0.051 Uiso 1 1 calc R U . . .
C048 C 1.1671(10) 0.1076(10) 1.0243(7) 0.055(3) Uani 1 1 d . U . . .
H04M H 1.213624 0.104214 1.002291 0.066 Uiso 1 1 calc R U . . .
H04Q H 1.144412 0.158252 1.025140 0.066 Uiso 1 1 calc R U . . .
C049 C 0.5791(10) -0.1723(10) 1.0654(7) 0.057(3) Uani 1 1 d . U . . .
H04S H 0.575734 -0.123326 1.088089 0.069 Uiso 1 1 calc R U . . .
H04U H 0.527141 -0.197745 1.065019 0.069 Uiso 1 1 calc R U . . .
C04A C 0.2505(11) 0.3863(12) 1.1031(7) 0.066(4) Uani 1 1 d . U . . .
H04W H 0.221313 0.416400 1.130183 0.100 Uiso 1 1 calc R U . . .
H04X H 0.284621 0.351593 1.117310 0.100 Uiso 1 1 calc R U . . .
H04Y H 0.213687 0.357170 1.079142 0.100 Uiso 1 1 calc R U . . .
C04F C 1.1912(11) 0.0968(11) 1.0778(7) 0.065(3) Uani 1 1 d . U . . .
H04Z H 1.143959 0.092700 1.098379 0.078 Uiso 1 1 calc R U . . .
HD H 1.220778 0.049524 1.076287 0.078 Uiso 1 1 calc R U . . .
C04G C 0.5525(10) 0.2277(10) 0.6275(7) 0.054(2) Uani 1 1 d . U . . .
C04I C 0.9098(12) 0.7093(12) 1.0725(8) 0.074(5) Uani 1 1 d . U . . .
H04 H 0.908912 0.674020 1.096874 0.111 Uiso 1 1 calc R U . . .
HE H 0.869322 0.747116 1.081073 0.111 Uiso 1 1 calc R U . . .
HF H 0.961204 0.734525 1.073393 0.111 Uiso 1 1 calc R U . . .
C04K C 0.3944(11) 0.0766(11) 0.7235(7) 0.064(3) Uani 1 1 d . U . . .
H04A H 0.350745 0.109568 0.717216 0.076 Uiso 1 1 calc R U . . .
H04B H 0.375385 0.023489 0.715611 0.076 Uiso 1 1 calc R U . . .
C04M C 0.3222(11) -0.0846(12) 0.8284(7) 0.068(4) Uani 1 1 d . U . . .
H5 H 0.298027 -0.053779 0.857508 0.101 Uiso 1 1 calc R U . . .
HG H 0.285002 -0.124133 0.813421 0.101 Uiso 1 1 calc R U . . .
HH H 0.336347 -0.052546 0.803425 0.101 Uiso 1 1 calc R U . . .
C04U C 0.4644(11) 0.0890(10) 0.6874(7) 0.061(3) Uani 1 1 d . U . . .
H04C H 0.504696 0.050825 0.690084 0.073 Uiso 1 1 calc R U . . .
H04F H 0.444987 0.081046 0.652174 0.073 Uiso 1 1 calc R U . . .
C04Z C 0.6346(12) -0.2173(12) 1.0857(8) 0.075(4) Uani 1 1 d . U . . .
H6 H 0.670381 -0.184657 1.108334 0.112 Uiso 1 1 calc R U . . .
HI H 0.664379 -0.246029 1.058251 0.112 Uiso 1 1 calc R U . . .
HJ H 0.607319 -0.252393 1.104502 0.112 Uiso 1 1 calc R U . . .
C052 C 0.7713(11) 0.1892(12) 0.7213(8) 0.068(3) Uani 1 1 d . U . . .
H05A H 0.766454 0.137577 0.729835 0.082 Uiso 1 1 calc R U . . .
H05B H 0.793236 0.222373 0.751214 0.082 Uiso 1 1 calc R U . . .
C055 C 0.4186(13) 0.0943(13) 0.7803(9) 0.083(5) Uani 1 1 d . U . . .
H05C H 0.444529 0.144095 0.787144 0.124 Uiso 1 1 calc R U . . .
H05D H 0.454672 0.055771 0.788127 0.124 Uiso 1 1 calc R U . . .
H05E H 0.371913 0.094124 0.801311 0.124 Uiso 1 1 calc R U . . .
C056 C 0.8300(13) 0.1876(14) 0.6777(8) 0.082(5) Uani 1 1 d . U . . .
H05F H 0.801381 0.183221 0.645712 0.123 Uiso 1 1 calc R U . . .
H05G H 0.864260 0.144215 0.677061 0.123 Uiso 1 1 calc R U . . .
H05H H 0.861593 0.234344 0.682734 0.123 Uiso 1 1 calc R U . . .
C05A C 1.0280(12) 0.5530(11) 0.8957(9) 0.075(4) Uani 1 1 d . U . . .
H05I H 1.065557 0.576884 0.921190 0.112 Uiso 1 1 calc R U . . .
H05J H 1.046205 0.559650 0.862165 0.112 Uiso 1 1 calc R U . . .
H05K H 1.023267 0.498903 0.897560 0.112 Uiso 1 1 calc R U . . .
C05B C 0.2131(12) 0.4379(14) 0.8314(8) 0.080(4) Uani 1 1 d . U . . .
H05L H 0.174842 0.456118 0.857368 0.120 Uiso 1 1 calc R U . . .
H05M H 0.211265 0.382599 0.824768 0.120 Uiso 1 1 calc R U . . .
H05N H 0.200665 0.457679 0.800388 0.120 Uiso 1 1 calc R U . . .
C05K C 1.2421(13) 0.1639(13) 1.1020(8) 0.078(4) Uani 1 1 d . U . . .
H05O H 1.285707 0.145621 1.120256 0.117 Uiso 1 1 calc R U . . .
H05P H 1.210568 0.198219 1.125506 0.117 Uiso 1 1 calc R U . . .
H05Q H 1.262751 0.190916 1.075741 0.117 Uiso 1 1 calc R U . . .
C14 C 0.9549(12) 0.5864(12) 0.9046(8) 0.070(3) Uani 1 1 d . U . . .
H14 H 0.924907 0.617927 0.886931 0.084 Uiso 1 1 calc R U . . .

loop_
_atom_site_aniso_label
_atom_site_aniso_U_11
_atom_site_aniso_U_22
_atom_site_aniso_U_33
_atom_site_aniso_U_23
_atom_site_aniso_U_13
_atom_site_aniso_U_12
Au01 0.0387(3) 0.0504(3) 0.0212(2) 0.0007(2) 0.0067(2) 0.0094(2)
Au02 0.0413(3) 0.0450(3) 0.0227(3) 0.0022(2) 0.0074(2) 0.0052(2)
Au03 0.0395(3) 0.0464(3) 0.0213(3) 0.0016(2) 0.0053(2) 0.0094(2)
Au04 0.0405(3) 0.0479(3) 0.0210(2) 0.0034(2) 0.0050(2) 0.0094(2)
Au05 0.0388(3) 0.0501(3) 0.0244(3) 0.0004(2) 0.0039(2) 0.0045(2)
Au06 0.0494(3) 0.0418(3) 0.0249(3) -0.0015(2) 0.0037(2) 0.0077(2)
Pd07 0.0329(4) 0.0353(5) 0.0213(4) 0.0018(3) 0.0049(3) 0.0048(3)
Pd08 0.0368(5) 0.0396(5) 0.0222(4) 0.0015(4) 0.0055(3) 0.0063(4)
Pd09 0.0384(5) 0.0419(5) 0.0202(4) -0.0001(4) 0.0068(3) 0.0065(4)
S00A 0.0402(16) 0.0354(16) 0.0280(15) 0.0008(12) 0.0049(12) 0.0034(12)
S00B 0.0414(16) 0.0464(19) 0.0253(15) 0.0049(13) 0.0078(12) 0.0102(13)
S00C 0.0325(14) 0.0447(18) 0.0247(14) 0.0057(13) 0.0073(11) 0.0082(12)
S00D 0.0336(15) 0.0418(18) 0.0353(16) 0.0042(13) 0.0071(12) 0.0078(12)
S00E 0.0485(18) 0.0438(18) 0.0246(15) 0.0010(13) -0.0009(13) -0.0028(13)
S00F 0.0365(15) 0.0374(17) 0.0347(16) 0.0007(13) 0.0076(12) 0.0047(12)
P00G 0.0442(18) 0.052(2) 0.0210(15) 0.0023(14) 0.0065(13) 0.0071(14)
S00H 0.0401(16) 0.0487(19) 0.0278(15) 0.0031(14) 0.0053(12) -0.0003(13)
S00I 0.0495(18) 0.0457(19) 0.0326(17) -0.0024(14) 0.0053(14) 0.0146(14)
P00J 0.0365(16) 0.058(2) 0.0219(15) -0.0003(14) 0.0024(12) 0.0087(14)
S00K 0.0507(19) 0.053(2) 0.0317(17) 0.0097(15) 0.0113(14) 0.0199(15)
S00L 0.055(2) 0.045(2) 0.0385(18) 0.0118(15) 0.0105(15) 0.0009(15)
P00M 0.0328(16) 0.065(2) 0.0265(16) -0.0007(16) 0.0000(13) -0.0002(15)
P00N 0.062(2) 0.045(2) 0.0260(17) -0.0050(15) 0.0034(15) 0.0092(16)
N00P 0.032(5) 0.062(8) 0.019(5) 0.002(5) 0.003(4) 0.005(5)
N00R 0.057(7) 0.045(7) 0.037(6) 0.007(5) -0.003(5) -0.003(5)
N00S 0.064(7) 0.041(7) 0.018(5) 0.001(5) 0.007(5) -0.017(5)
N00T 0.035(5) 0.048(7) 0.022(5) -0.007(5) 0.002(4) 0.001(4)
C00U 0.033(4) 0.040(5) 0.027(4) 0.007(4) -0.004(4) 0.006(4)
N00V 0.035(5) 0.045(6) 0.022(5) 0.001(4) 0.001(4) 0.009(4)
N00W 0.048(7) 0.061(8) 0.031(6) 0.002(6) 0.012(5) 0.013(6)
N00X 0.048(6) 0.042(7) 0.031(6) 0.000(5) 0.002(5) 0.007(5)
N00Y 0.046(6) 0.043(7) 0.036(6) -0.006(5) 0.006(5) 0.013(5)
N00Z 0.049(7) 0.058(8) 0.034(6) 0.015(6) 0.011(5) 0.020(6)
C010 0.035(4) 0.032(5) 0.029(4) 0.001(4) 0.010(4) 0.007(4)
C011 0.038(4) 0.044(4) 0.030(4) 0.008(3) -0.002(3) 0.006(3)
C012 0.035(4) 0.035(5) 0.032(5) 0.008(4) 0.004(4) 0.009(4)
N013 0.058(8) 0.069(9) 0.027(6) 0.008(6) 0.010(5) 0.013(6)
N014 0.048(6) 0.041(7) 0.036(6) 0.012(5) 0.001(5) -0.004(5)
N015 0.067(8) 0.050(8) 0.034(7) -0.002(6) 0.005(6) -0.018(6)
C016 0.048(4) 0.050(4) 0.040(4) 0.002(3) 0.005(3) 0.009(3)
C02A 0.049(4) 0.054(4) 0.043(4) 0.004(4) 0.005(3) 0.005(3)
C02X 0.053(4) 0.052(4) 0.044(4) 0.004(3) 0.005(3) 0.006(3)
C02Y 0.053(4) 0.052(4) 0.042(4) 0.008(3) 0.006(3) 0.008(3)
C039 0.049(3) 0.050(3) 0.041(3) 0.007(3) 0.005(3) 0.007(3)
C01O 0.045(3) 0.049(3) 0.040(3) 0.006(3) 0.005(3) 0.008(3)
N017 0.044(6) 0.052(7) 0.033(6) 0.000(5) 0.001(5) 0.008(5)
N018 0.038(5) 0.032(6) 0.034(6) -0.005(5) 0.008(4) 0.000(4)
C019 0.051(4) 0.054(4) 0.040(4) 0.011(3) 0.004(3) 0.008(4)
C02O 0.047(3) 0.050(3) 0.040(3) 0.011(3) 0.005(3) 0.010(3)
C02L 0.047(3) 0.053(3) 0.040(3) 0.011(3) 0.005(3) 0.009(3)
C034 0.050(4) 0.054(4) 0.046(4) 0.014(4) 0.001(4) 0.009(4)
C03L 0.052(4) 0.056(4) 0.048(4) 0.013(4) 0.007(4) 0.010(4)
C01Z 0.046(4) 0.057(4) 0.044(4) 0.008(4) 0.010(4) 0.010(4)
N01A 0.032(6) 0.064(9) 0.057(8) -0.002(7) -0.005(5) 0.024(5)
C01B 0.040(5) 0.045(5) 0.039(5) 0.007(4) 0.004(4) 0.005(4)
C01C 0.052(3) 0.061(3) 0.047(3) 0.002(3) 0.001(3) 0.002(3)
C03A 0.058(4) 0.062(4) 0.052(4) -0.002(3) 0.001(3) 0.005(3)
C04R 0.059(4) 0.065(4) 0.054(4) -0.001(4) 0.001(4) 0.007(4)
C04V 0.056(4) 0.061(4) 0.055(4) -0.001(4) 0.000(4) 0.006(4)
C04E 0.056(4) 0.061(4) 0.054(4) -0.001(4) 0.001(4) 0.008(4)
C01P 0.056(4) 0.061(4) 0.050(4) 0.002(4) 0.000(4) 0.001(4)
C01D 0.052(3) 0.056(4) 0.045(3) 0.005(3) 0.004(3) 0.010(3)
C02Z 0.056(4) 0.058(4) 0.051(4) 0.004(3) 0.004(3) 0.006(3)
C035 0.055(4) 0.059(4) 0.051(4) 0.004(4) 0.001(4) 0.013(4)
C040 0.053(4) 0.061(4) 0.051(4) 0.003(4) 0.003(4) 0.010(4)
C03V 0.054(3) 0.058(3) 0.047(3) 0.005(3) 0.006(3) 0.008(3)
C01Y 0.049(3) 0.055(3) 0.042(3) 0.003(3) 0.004(3) 0.010(3)
C01E 0.057(3) 0.061(3) 0.048(3) 0.005(3) 0.004(3) 0.003(3)
C03W 0.057(3) 0.065(4) 0.051(3) 0.001(3) 0.003(3) -0.001(3)
C047 0.060(4) 0.067(4) 0.053(4) -0.001(4) -0.001(4) -0.004(4)
C04P 0.063(4) 0.068(4) 0.052(4) 0.001(4) 0.000(4) -0.001(4)
C03X 0.061(4) 0.066(4) 0.050(4) 0.003(4) 0.003(4) -0.003(4)
C01Q 0.058(4) 0.065(4) 0.049(4) 0.002(4) 0.002(4) 0.000(4)
C01F 0.048(4) 0.049(4) 0.043(4) 0.008(4) 0.005(4) 0.006(3)
C01G 0.031(4) 0.042(5) 0.025(4) 0.002(4) -0.002(4) 0.003(4)
C01H 0.044(5) 0.036(5) 0.039(5) 0.006(4) -0.005(4) 0.001(4)
C01I 0.053(3) 0.056(3) 0.045(3) 0.003(3) 0.004(3) 0.005(3)
C038 0.059(4) 0.060(4) 0.044(3) 0.005(3) 0.007(3) 0.001(3)
C04O 0.062(4) 0.057(4) 0.049(4) 0.005(4) 0.007(4) -0.004(4)
C04N 0.063(4) 0.061(4) 0.051(4) 0.006(4) 0.004(4) -0.003(4)
C04D 0.058(4) 0.060(4) 0.047(4) 0.001(3) 0.001(3) 0.000(3)
C027 0.056(4) 0.059(4) 0.046(4) 0.004(4) 0.006(4) 0.000(4)
C01K 0.043(4) 0.042(4) 0.036(4) 0.004(3) 0.009(3) -0.001(3)
C01L 0.045(3) 0.052(3) 0.038(3) 0.006(3) 0.004(3) 0.009(3)
C02I 0.047(4) 0.056(4) 0.040(4) 0.005(3) 0.003(3) 0.011(3)
C024 0.049(4) 0.056(4) 0.039(4) 0.001(3) 0.001(3) 0.008(3)
C03G 0.049(4) 0.058(4) 0.043(4) 0.001(4) 0.002(3) 0.009(4)
C01W 0.046(3) 0.052(4) 0.035(3) 0.007(3) 0.004(3) 0.010(3)
C02F 0.048(3) 0.054(3) 0.039(3) 0.004(3) 0.005(3) 0.006(3)
C01M 0.044(4) 0.049(4) 0.036(4) 0.005(4) -0.002(4) 0.015(4)
C01N 0.051(3) 0.052(3) 0.040(3) 0.007(3) 0.003(3) 0.008(3)
C01V 0.054(3) 0.056(3) 0.043(3) 0.003(3) 0.006(3) 0.006(3)
C029 0.054(4) 0.052(4) 0.039(4) 0.000(4) 0.008(4) 0.007(4)
C026 0.053(4) 0.052(4) 0.038(4) 0.001(4) 0.010(4) 0.005(4)
C02V 0.052(3) 0.054(3) 0.041(3) 0.006(3) 0.003(3) 0.007(3)
C1 0.051(4) 0.055(4) 0.041(4) 0.003(3) 0.003(3) 0.006(3)
C01R 0.064(4) 0.059(4) 0.049(4) 0.000(4) 0.000(4) 0.009(4)
C02Q 0.061(3) 0.056(3) 0.047(3) 0.003(3) 0.001(3) 0.005(3)
C032 0.062(3) 0.055(3) 0.050(3) 0.001(3) 0.004(3) 0.006(3)
C03E 0.065(4) 0.054(4) 0.047(4) -0.002(4) -0.004(4) 0.006(4)
C03N 0.065(4) 0.059(4) 0.048(4) -0.002(4) -0.004(4) 0.001(4)
C03Z 0.062(4) 0.058(4) 0.051(4) -0.001(4) -0.003(4) 0.005(4)
C01S 0.043(4) 0.057(4) 0.035(4) 0.003(4) -0.001(4) 0.008(4)
N01T 0.059(8) 0.066(9) 0.031(6) 0.006(6) 0.000(6) -0.022(6)
C01U 0.051(5) 0.042(4) 0.034(4) 0.015(4) 0.006(4) 0.009(4)
C01X 0.061(4) 0.054(4) 0.049(4) 0.009(3) 0.008(3) 0.012(3)
C021 0.056(5) 0.048(5) 0.039(4) 0.016(4) 0.004(4) 0.005(4)
N022 0.088(10) 0.056(9) 0.053(8) 0.028(7) 0.022(8) 0.037(8)
C023 0.057(3) 0.062(4) 0.049(3) 0.006(3) 0.003(3) -0.002(3)
C036 0.058(3) 0.063(3) 0.050(3) 0.006(3) 0.004(3) 0.003(3)
C03Q 0.058(4) 0.063(4) 0.049(4) 0.010(4) 0.004(4) -0.003(4)
C04T 0.062(4) 0.066(4) 0.055(4) 0.014(4) 0.004(4) -0.003(4)
C04J 0.062(4) 0.068(4) 0.059(4) 0.012(4) 0.004(4) 0.000(4)
C03I 0.061(4) 0.065(4) 0.055(4) 0.011(4) 0.004(4) 0.002(4)
N028 0.066(8) 0.042(7) 0.048(8) 0.002(6) 0.018(6) 0.022(6)
C02B 0.040(5) 0.039(5) 0.027(4) 0.008(4) 0.006(4) 0.002(4)
C02C 0.061(3) 0.056(3) 0.052(3) 0.003(3) 0.000(3) 0.005(3)
C02R 0.065(4) 0.061(4) 0.056(4) 0.004(3) 0.002(3) 0.006(3)
C050 0.066(4) 0.063(4) 0.059(4) 0.004(4) 0.001(4) 0.006(4)
C046 0.063(4) 0.063(4) 0.059(4) 0.000(4) 0.004(4) 0.006(4)
C03D 0.062(3) 0.061(3) 0.053(3) 0.002(3) 0.005(3) 0.007(3)
C02K 0.061(3) 0.056(3) 0.052(3) 0.004(3) 0.006(3) 0.008(3)
C02D 0.055(4) 0.054(4) 0.046(4) 0.006(4) 0.006(4) -0.003(4)
C02G 0.049(4) 0.055(4) 0.040(4) 0.006(4) 0.000(4) 0.012(4)
C02H 0.068(3) 0.059(3) 0.052(3) 0.003(3) 0.002(3) 0.004(3)
C03S 0.065(3) 0.055(3) 0.051(3) 0.004(3) 0.004(3) 0.007(3)
C030 0.069(4) 0.055(4) 0.053(4) 0.006(4) 0.002(4) 0.001(4)
C03P 0.074(4) 0.059(4) 0.056(4) 0.003(4) 0.004(4) 0.003(4)
C03H 0.071(4) 0.059(4) 0.054(4) 0.004(4) 0.006(4) 0.004(4)
C044 0.073(4) 0.058(4) 0.057(4) 0.006(4) 0.008(4) 0.000(4)
C02J 0.049(4) 0.047(4) 0.041(4) 0.004(4) 0.010(4) -0.006(4)
C02M 0.040(5) 0.035(5) 0.041(5) 0.006(4) -0.006(4) 0.003(4)
C02N 0.049(4) 0.053(4) 0.039(4) 0.000(4) 0.008(4) -0.005(4)
C02S 0.055(4) 0.051(4) 0.052(4) 0.008(4) -0.008(4) -0.003(4)
C02U 0.052(5) 0.059(5) 0.043(5) 0.005(5) 0.009(4) -0.008(5)
C02W 0.061(5) 0.060(5) 0.060(5) 0.012(4) -0.007(5) -0.005(4)
C031 0.047(5) 0.061(5) 0.038(5) 0.005(4) 0.005(4) 0.015(4)
C033 0.065(4) 0.055(4) 0.053(4) 0.014(4) 0.002(4) 0.013(4)
N037 0.141(15) 0.057(9) 0.023(6) -0.002(6) 0.013(8) -0.052(9)
C03B 0.045(4) 0.049(4) 0.045(4) 0.004(4) 0.002(4) 0.011(4)
C03F 0.051(4) 0.050(4) 0.044(4) 0.003(4) 0.008(4) -0.009(4)
C03J 0.045(3) 0.053(4) 0.037(3) 0.008(3) 0.003(3) 0.014(3)
C03K 0.058(5) 0.055(5) 0.049(5) -0.001(5) 0.005(5) 0.014(5)
C03M 0.057(4) 0.061(4) 0.042(4) 0.005(4) 0.000(4) 0.014(4)
C03O 0.050(4) 0.056(4) 0.047(4) 0.004(4) 0.002(4) 0.008(4)
C03R 0.050(4) 0.053(4) 0.042(4) 0.002(4) 0.005(4) 0.011(4)
C03Y 0.068(5) 0.062(5) 0.052(5) 0.010(4) 0.001(4) 0.012(4)
C041 0.071(8) 0.064(8) 0.069(9) -0.004(7) -0.006(8) 0.012(7)
C042 0.061(5) 0.063(5) 0.066(5) 0.003(5) -0.004(5) -0.004(5)
N043 0.054(7) 0.047(7) 0.026(6) 0.003(5) 0.018(5) 0.014(5)
C048 0.054(4) 0.058(5) 0.052(5) 0.007(4) 0.002(4) 0.006(4)
C049 0.063(5) 0.059(5) 0.051(5) 0.010(5) 0.003(5) -0.006(5)
C04A 0.066(8) 0.087(9) 0.046(7) 0.009(7) 0.007(7) 0.006(7)
C04F 0.065(5) 0.071(6) 0.059(6) 0.006(5) 0.002(5) 0.009(5)
C04G 0.064(4) 0.054(4) 0.045(4) 0.007(4) 0.008(4) 0.007(4)
C04I 0.074(9) 0.074(9) 0.071(9) 0.001(8) 0.000(8) -0.006(8)
C04K 0.066(5) 0.064(5) 0.061(5) 0.008(5) 0.012(5) 0.009(5)
C04M 0.066(8) 0.083(9) 0.054(8) 0.015(7) 0.000(7) -0.011(7)
C04U 0.066(5) 0.060(5) 0.057(5) 0.011(4) 0.009(4) 0.005(4)
C04Z 0.083(8) 0.076(8) 0.065(8) 0.011(7) -0.002(7) -0.010(7)
C052 0.074(6) 0.071(6) 0.059(6) 0.010(5) 0.001(5) 0.008(5)
C055 0.084(8) 0.082(9) 0.081(9) 0.012(8) 0.018(8) 0.000(8)
C056 0.090(9) 0.090(9) 0.064(8) 0.004(8) -0.008(8) 0.018(8)
C05A 0.074(8) 0.063(8) 0.085(9) 0.009(7) -0.029(7) 0.001(7)
C05B 0.078(8) 0.097(9) 0.061(8) -0.002(8) -0.004(7) 0.019(8)
C05K 0.082(8) 0.085(9) 0.066(8) 0.008(8) 0.000(7) -0.002(8)
C14 0.068(5) 0.067(5) 0.073(5) 0.007(5) -0.005(5) -0.003(5)

loop_
_atom_type_symbol
_atom_type_description
_atom_type_scat_dispersion_real
_atom_type_scat_dispersion_imag
_atom_type_scat_source
C C 0.0181 0.0091 'International Tables Vol C Tables 4.2.6.8 and 6.1.1.4'
H H 0.0000 0.0000 'International Tables Vol C Tables 4.2.6.8 and 6.1.1.4'
Au Au -4.4197 7.2980 'International Tables Vol C Tables 4.2.6.8 and 6.1.1.4'
N N 0.0311 0.0180 'International Tables Vol C Tables 4.2.6.8 and 6.1.1.4'
P P 0.2955 0.4335 'International Tables Vol C Tables 4.2.6.8 and 6.1.1.4'
Pd Pd 0.1215 3.9337 'International Tables Vol C Tables 4.2.6.8 and 6.1.1.4'
S S 0.3331 0.5567 'International Tables Vol C Tables 4.2.6.8 and 6.1.1.4'

loop_
_geom_angle_atom_site_label_1
_geom_angle_atom_site_label_2
_geom_angle_atom_site_label_3
_geom_angle
_geom_angle_site_symmetry_1
_geom_angle_site_symmetry_3
_geom_angle_publ_flag
Au02 Au01 Au03 54.268(18) . 2_666 ?
Au04 Au01 Au02 92.13(2) . . ?
Au04 Au01 Au03 118.08(2) . 2_666 ?
Au04 Au01 Au06 58.10(2) . . ?
Au06 Au01 Au02 119.49(2) . . ?
Au06 Au01 Au03 92.31(2) . 2_666 ?
Pd09 Au01 Au02 60.79(3) 2_666 . ?
Pd09 Au01 Au03 59.49(3) 2_666 2_666 ?
Pd09 Au01 Au04 58.68(3) 2_666 . ?
Pd09 Au01 Au06 58.74(3) 2_666 . ?
P00J Au01 Au02 114.19(10) . . ?
P00J Au01 Au03 115.48(9) . 2_666 ?
P00J Au01 Au04 126.03(9) . . ?
P00J Au01 Au06 126.06(10) . . ?
P00J Au01 Pd09 174.14(9) . 2_666 ?
Au01 Au02 Au05 126.02(2) . . ?
Au03 Au02 Au01 63.50(2) 2_666 . ?
Au03 Au02 Au05 63.18(2) 2_666 . ?
Au03 Au02 Pd09 60.84(3) 2_666 2_666 ?
Au03 Au02 Pd09 61.91(3) 2_666 . ?
Pd09 Au02 Au01 54.71(2) 2_666 . ?
Pd09 Au02 Au01 105.26(3) . . ?
Pd09 Au02 Au05 54.37(2) . . ?
Pd09 Au02 Au05 103.93(3) 2_666 . ?
Pd09 Au02 Pd09 55.68(4) . 2_666 ?
S00L Au02 Au01 107.66(10) . . ?
S00L Au02 Au03 163.65(9) . 2_666 ?
S00L Au02 Au05 121.50(10) . . ?
S00L Au02 Pd09 126.95(10) . 2_666 ?
S00L Au02 Pd09 134.29(10) . . ?
Au02 Au03 Au01 62.23(2) 2_666 2_666 ?
Au02 Au03 Au05 62.64(2) 2_666 2_666 ?
Au02 Au03 Pd09 62.14(3) 2_666 . ?
Au02 Au03 Pd09 61.25(3) 2_666 2_666 ?
Au05 Au03 Au01 124.23(2) 2_666 2_666 ?
Pd09 Au03 Au01 103.93(3) 2_666 2_666 ?
Pd09 Au03 Au01 54.67(2) . 2_666 ?
Pd09 Au03 Au05 54.05(3) 2_666 2_666 ?
Pd09 Au03 Au05 104.45(3) . 2_666 ?
Pd09 Au03 Pd09 55.86(4) . 2_666 ?
S00K Au03 Au01 115.10(9) . 2_666 ?
S00K Au03 Au02 165.87(10) . 2_666 ?
S00K Au03 Au05 116.12(10) . 2_666 ?
S00K Au03 Pd09 129.07(11) . . ?
S00K Au03 Pd09 130.76(9) . 2_666 ?
Au01 Au04 Au05 106.38(2) . 2_666 ?
Au06 Au04 Au01 61.39(2) . . ?
Au06 Au04 Au05 61.26(2) . 2_666 ?
Pd09 Au04 Au01 56.68(2) 2_666 . ?
Pd09 Au04 Au05 56.12(3) 2_666 2_666 ?
Pd09 Au04 Au06 59.33(3) 2_666 . ?
P00G Au04 Au01 128.67(9) . . ?
P00G Au04 Au05 124.94(9) . 2_666 ?
P00G Au04 Au06 142.39(10) . . ?
P00G Au04 Pd09 158.13(10) . 2_666 ?
Au02 Au05 Au03 54.175(18) . 2_666 ?
Au04 Au05 Au02 118.79(2) 2_666 . ?
Au04 Au05 Au03 91.42(2) 2_666 2_666 ?
Au04 Au05 Au06 57.905(19) 2_666 2_666 ?
Au06 Au05 Au02 93.80(2) 2_666 . ?
Au06 Au05 Au03 119.39(2) 2_666 2_666 ?
Pd09 Au05 Au02 60.31(3) . . ?
Pd09 Au05 Au03 60.53(3) . 2_666 ?
Pd09 Au05 Au04 58.64(3) . 2_666 ?
Pd09 Au05 Au06 58.87(3) . 2_666 ?
P00M Au05 Au02 111.99(9) . . ?
P00M Au05 Au03 114.91(10) . 2_666 ?
P00M Au05 Au04 128.93(9) . 2_666 ?
P00M Au05 Au06 125.13(10) . 2_666 ?
P00M Au05 Pd09 172.24(9) . . ?
Au01 Au06 Au05 105.43(2) . 2_666 ?
Au04 Au06 Au01 60.51(2) . . ?
Au04 Au06 Au05 60.84(2) . 2_666 ?
Pd09 Au06 Au01 56.22(3) 2_666 . ?
Pd09 Au06 Au04 58.77(3) 2_666 . ?
Pd09 Au06 Au05 55.83(3) 2_666 2_666 ?
P00N Au06 Au01 126.75(11) . . ?
P00N Au06 Au04 144.25(9) . . ?
P00N Au06 Au05 127.82(11) . 2_666 ?
P00N Au06 Pd09 156.97(10) . 2_666 ?
S00A Pd07 S00C 90.34(12) . . ?
S00A Pd07 S00F 172.96(12) . . ?
S00C Pd07 S00F 89.06(11) . . ?
S00D Pd07 S00A 89.32(12) . . ?
S00D Pd07 S00C 171.63(12) . . ?
S00D Pd07 S00F 90.25(12) . . ?
S00B Pd08 S00E 89.70(13) . . ?
S00B Pd08 S00H 89.71(13) . . ?
S00B Pd08 S00I 172.65(12) . . ?
S00E Pd08 S00H 171.45(12) . . ?
S00E Pd08 S00I 89.85(13) . . ?
S00H Pd08 S00I 89.65(13) . . ?
Au01 Pd09 Au02 153.36(4) 2_666 . ?
Au01 Pd09 Au02 64.50(3) 2_666 2_666 ?
Au01 Pd09 Au03 149.54(4) 2_666 2_666 ?
Au01 Pd09 Au03 65.85(3) 2_666 . ?
Au01 Pd09 Au04 64.64(3) 2_666 2_666 ?
Au01 Pd09 Au06 65.03(3) 2_666 2_666 ?
Au02 Pd09 Au02 124.32(4) . 2_666 ?
Au02 Pd09 Au03 56.84(2) . 2_666 ?
Au03 Pd09 Au02 57.02(3) . 2_666 ?
Au03 Pd09 Au02 96.81(3) . . ?
Au03 Pd09 Au02 95.62(3) 2_666 2_666 ?
Au03 Pd09 Au03 124.14(4) . 2_666 ?
Au04 Pd09 Au02 130.35(4) 2_666 . ?
Au04 Pd09 Au02 97.69(3) 2_666 2_666 ?
Au04 Pd09 Au03 97.91(3) 2_666 2_666 ?
Au04 Pd09 Au03 130.36(4) 2_666 . ?
Au04 Pd09 Au06 61.90(3) 2_666 2_666 ?
Au05 Pd09 Au01 121.08(4) . 2_666 ?
Au05 Pd09 Au02 150.67(4) . 2_666 ?
Au05 Pd09 Au02 65.32(3) . . ?
Au05 Pd09 Au03 152.10(4) . . ?
Au05 Pd09 Au03 65.42(3) . 2_666 ?
Au05 Pd09 Au04 65.23(3) . 2_666 ?
Au05 Pd09 Au06 65.30(3) . 2_666 ?
Au05 Pd09 Pd09 119.40(5) . 2_666 ?
Au06 Pd09 Au02 100.58(4) 2_666 . ?
Au06 Pd09 Au02 129.49(4) 2_666 2_666 ?
Au06 Pd09 Au03 99.69(3) 2_666 . ?
Au06 Pd09 Au03 130.71(4) 2_666 2_666 ?
Pd09 Pd09 Au01 119.44(6) 2_666 2_666 ?
Pd09 Pd09 Au02 62.51(4) 2_666 . ?
Pd09 Pd09 Au02 61.81(4) 2_666 2_666 ?
Pd09 Pd09 Au03 61.41(4) 2_666 2_666 ?
Pd09 Pd09 Au03 62.73(4) 2_666 . ?
Pd09 Pd09 Au04 146.59(6) 2_666 2_666 ?
Pd09 Pd09 Au06 151.52(6) 2_666 2_666 ?
C010 S00A Pd07 106.3(4) . . ?
C00U S00B Pd08 108.7(4) . . ?
C01G S00C Pd07 104.0(4) . . ?
C012 S00D Pd07 107.6(5) . . ?
C02B S00E Pd08 104.6(5) . . ?
C02M S00F Pd07 107.2(5) . . ?
C01O P00G Au04 115.9(3) . . ?
C01O P00G C02O 107.6(5) . . ?
C01O P00G C01L 105.4(5) . . ?
C02O P00G Au04 111.9(3) . . ?
C02O P00G C01L 105.2(5) . . ?
C01L P00G Au04 110.0(3) . . ?
C01H S00H Pd08 108.3(5) . . ?
C01B S00I Pd08 106.0(5) . . ?
C01Y P00J Au01 111.3(3) . . ?
C01Y P00J C01N 106.1(5) . . ?
C01I P00J Au01 113.5(4) . . ?
C01I P00J C01Y 104.8(5) . . ?
C01I P00J C01N 104.8(5) . . ?
C01N P00J Au01 115.4(3) . . ?
C021 S00K Au03 105.9(5) . . ?
C01U S00L Au02 103.9(5) . . ?
C01C P00M Au05 112.9(4) . . ?
C01C P00M C01E 104.1(5) . . ?
C01E P00M Au05 117.3(4) . . ?
C023 P00M Au05 110.6(4) . . ?
C023 P00M C01C 105.8(5) . . ?
C023 P00M C01E 105.2(6) . . ?
C02Q P00N Au06 111.8(4) . . ?
C02Q P00N C02C 104.5(5) . . ?
C02C P00N Au06 113.6(4) . . ?
C03S P00N Au06 115.3(4) . . ?
C03S P00N C02Q 105.4(6) . . ?
C03S P00N C02C 105.3(5) . . ?
C00U N00P C011 116.9(11) . . ?
C010 N00R C01K 115.8(12) . . ?
C01H N00S H00S 119.9 . . ?
C01H N00S C02M 120.2(12) . . ?
C02M N00S H00S 119.9 . . ?
C01G N00T C011 116.7(11) . . ?
N00P C00U S00B 119.1(9) . . ?
N00P C00U N00Y 123.3(12) . . ?
N00Y C00U S00B 117.3(9) . . ?
C011 N00V C01M 121.6(11) . . ?
C011 N00V C03J 120.9(11) . . ?
C03J N00V C01M 116.9(11) . . ?
C012 N00W H00W 118.8 . . ?
C01B N00W H00W 118.8 . . ?
C01B N00W C012 122.4(12) . . ?
C01K N00X C02J 120.2(12) . . ?
C01K N00X C03F 119.5(12) . . ?
C02J N00X C03F 119.9(12) . . ?
C00U N00Y H00Y 121.9 . . ?
C00U N00Y C01G 116.3(11) . . ?
C01G N00Y H00Y 121.9 . . ?
C01B N00Z C01F 116.4(13) . . ?
N00R C010 S00A 117.9(10) . . ?
N00R C010 N015 120.6(13) . . ?
N015 C010 S00A 121.4(10) . . ?
N00P C011 N00T 124.1(12) . . ?
N00V C011 N00P 118.5(12) . . ?
N00V C011 N00T 117.4(12) . . ?
N00W C012 S00D 120.0(9) . . ?
N017 C012 S00D 120.9(11) . . ?
N017 C012 N00W 119.0(12) . . ?
C04G N013 C021 117.4(14) . . ?
C02M N014 C02S 117.3(14) . . ?
C010 N015 H015 120.3 . . ?
C02B N015 C010 119.3(12) . . ?
C02B N015 H015 120.3 . . ?
C02A C016 H016 120.0 . . ?
C02A C016 C01O 120.0 . . ?
C01O C016 H016 120.0 . . ?
C016 C02A H02A 120.0 . . ?
C016 C02A C02X 120.0 . . ?
C02X C02A H02A 120.0 . . ?
C02A C02X H02X 120.0 . . ?
C02A C02X C02Y 120.0 . . ?
C02Y C02X H02X 120.0 . . ?
C02X C02Y H02Y 120.0 . . ?
C039 C02Y C02X 120.0 . . ?
C039 C02Y H02Y 120.0 . . ?
C02Y C039 H039 120.0 . . ?
C02Y C039 C01O 120.0 . . ?
C01O C039 H039 120.0 . . ?
C016 C01O P00G 117.6(5) . . ?
C039 C01O P00G 121.9(5) . . ?
C039 C01O C016 120.0 . . ?
C012 N017 C01F 115.8(12) . . ?
C02B N018 C01K 115.1(12) . . ?
C02O C019 H019 120.0 . . ?
C02O C019 C01Z 120.0 . . ?
C01Z C019 H019 120.0 . . ?
C019 C02O P00G 118.1(5) . . ?
C02L C02O P00G 121.8(5) . . ?
C02L C02O C019 120.0 . . ?
C02O C02L H02L 120.0 . . ?
C034 C02L C02O 120.0 . . ?
C034 C02L H02L 120.0 . . ?
C02L C034 H034 120.0 . . ?
C02L C034 C03L 120.0 . . ?
C03L C034 H034 120.0 . . ?
C034 C03L H03L 120.0 . . ?
C034 C03L C01Z 120.0 . . ?
C01Z C03L H03L 120.0 . . ?
C019 C01Z H01Z 120.0 . . ?
C03L C01Z C019 120.0 . . ?
C03L C01Z H01Z 120.0 . . ?
C01F N01A C03B 119.4(13) . . ?
C01F N01A C03O 121.9(13) . . ?
C03B N01A C03O 118.2(11) . . ?
N00W C01B S00I 120.1(11) . . ?
N00Z C01B S00I 120.2(12) . . ?
N00Z C01B N00W 119.1(13) . . ?
C03A C01C P00M 122.6(6) . . ?
C03A C01C C01P 120.0 . . ?
C01P C01C P00M 117.4(6) . . ?
C01C C03A H03A 120.0 . . ?
C01C C03A C04R 120.0 . . ?
C04R C03A H03A 120.0 . . ?
C03A C04R H04R 120.0 . . ?
C04V C04R C03A 120.0 . . ?
C04V C04R H04R 120.0 . . ?
C04R C04V H04V 120.0 . . ?
C04R C04V C04E 120.0 . . ?
C04E C04V H04V 120.0 . . ?
C04V C04E H04E 120.0 . . ?
C01P C04E C04V 120.0 . . ?
C01P C04E H04E 120.0 . . ?
C01C C01P H01P 120.0 . . ?
C04E C01P C01C 120.0 . . ?
C04E C01P H01P 120.0 . . ?
C02Z C01D H01D 120.0 . . ?
C02Z C01D C01Y 120.0 . . ?
C01Y C01D H01D 120.0 . . ?
C01D C02Z H02Z 120.0 . . ?
C035 C02Z C01D 120.0 . . ?
C035 C02Z H02Z 120.0 . . ?
C02Z C035 H035 120.0 . . ?
C02Z C035 C040 120.0 . . ?
C040 C035 H035 120.0 . . ?
C035 C040 H040 120.0 . . ?
C03V C040 C035 120.0 . . ?
C03V C040 H040 120.0 . . ?
C040 C03V H03V 120.0 . . ?
C040 C03V C01Y 120.0 . . ?
C01Y C03V H03V 120.0 . . ?
C01D C01Y P00J 118.8(6) . . ?
C03V C01Y P00J 121.1(6) . . ?
C03V C01Y C01D 120.0 . . ?
C03W C01E P00M 121.0(6) . . ?
C03W C01E C01Q 120.0 . . ?
C01Q C01E P00M 118.5(6) . . ?
C01E C03W H03W 120.0 . . ?
C01E C03W C047 120.0 . . ?
C047 C03W H03W 120.0 . . ?
C03W C047 H047 120.0 . . ?
C03W C047 C04P 120.0 . . ?
C04P C047 H047 120.0 . . ?
C047 C04P H04P 120.0 . . ?
C03X C04P C047 120.0 . . ?
C03X C04P H04P 120.0 . . ?
C04P C03X H03X 120.0 . . ?
C04P C03X C01Q 120.0 . . ?
C01Q C03X H03X 120.0 . . ?
C01E C01Q H01Q 120.0 . . ?
C03X C01Q C01E 120.0 . . ?
C03X C01Q H01Q 120.0 . . ?
N00Z C01F N017 126.5(13) . . ?
N01A C01F N00Z 118.7(14) . . ?
N01A C01F N017 114.7(14) . . ?
N00T C01G S00C 119.1(10) . . ?
N00T C01G N00Y 122.7(12) . . ?
N00Y C01G S00C 118.2(10) . . ?
N00S C01H S00H 119.1(10) . . ?
N01T C01H S00H 121.0(12) . . ?
N01T C01H N00S 119.9(13) . . ?
C038 C01I P00J 122.6(6) . . ?
C038 C01I C027 120.0 . . ?
C027 C01I P00J 117.4(6) . . ?
C01I C038 H038 120.0 . . ?
C01I C038 C04O 120.0 . . ?
C04O C038 H038 120.0 . . ?
C038 C04O H04O 120.0 . . ?
C04N C04O C038 120.0 . . ?
C04N C04O H04O 120.0 . . ?
C04O C04N H04N 120.0 . . ?
C04O C04N C04D 120.0 . . ?
C04D C04N H04N 120.0 . . ?
C04N C04D H04D 120.0 . . ?
C027 C04D C04N 120.0 . . ?
C027 C04D H04D 120.0 . . ?
C01I C027 H027 120.0 . . ?
C04D C027 C01I 120.0 . . ?
C04D C027 H027 120.0 . . ?
N00R C01K N00X 117.3(13) . . ?
N00R C01K N018 125.6(13) . . ?
N00X C01K N018 117.1(13) . . ?
C02I C01L P00G 117.5(5) . . ?
C02I C01L C02F 120.0 . . ?
C02F C01L P00G 122.4(5) . . ?
C01L C02I H02I 120.0 . . ?
C01L C02I C024 120.0 . . ?
C024 C02I H02I 120.0 . . ?
C02I C024 H024 120.0 . . ?
C02I C024 C03G 120.0 . . ?
C03G C024 H024 120.0 . . ?
C024 C03G H03G 120.0 . . ?
C024 C03G C01W 120.0 . . ?
C01W C03G H03G 120.0 . . ?
C03G C01W H01W 120.0 . . ?
C02F C01W C03G 120.0 . . ?
C02F C01W H01W 120.0 . . ?
C01L C02F H02F 120.0 . . ?
C01W C02F C01L 120.0 . . ?
C01W C02F H02F 120.0 . . ?
N00V C01M H01C 108.3 . . ?
N00V C01M H01E 108.3 . . ?
N00V C01M C01S 116.0(12) . . ?
H01C C01M H01E 107.4 . . ?
C01S C01M H01C 108.3 . . ?
C01S C01M H01E 108.3 . . ?
C01V C01N P00J 121.8(5) . . ?
C01V C01N C1 120.0 . . ?
C1 C01N P00J 118.2(5) . . ?
C01N C01V H01V 120.0 . . ?
C01N C01V C029 120.0 . . ?
C029 C01V H01V 120.0 . . ?
C01V C029 H029 120.0 . . ?
C01V C029 C026 120.0 . . ?
C026 C029 H029 120.0 . . ?
C029 C026 H026 120.0 . . ?
C02V C026 C029 120.0 . . ?
C02V C026 H026 120.0 . . ?
C026 C02V H02V 120.0 . . ?
C1 C02V C026 120.0 . . ?
C1 C02V H02V 120.0 . . ?
C01N C1 H1 120.0 . . ?
C02V C1 C01N 120.0 . . ?
C02V C1 H1 120.0 . . ?
C02Q C01R H01R 120.0 . . ?
C02Q C01R C03Z 120.0 . . ?
C03Z C01R H01R 120.0 . . ?
C01R C02Q P00N 118.1(6) . . ?
C032 C02Q P00N 121.6(6) . . ?
C032 C02Q C01R 120.0 . . ?
C02Q C032 H032 120.0 . . ?
C03E C032 C02Q 120.0 . . ?
C03E C032 H032 120.0 . . ?
C032 C03E H03E 120.0 . . ?
C032 C03E C03N 120.0 . . ?
C03N C03E H03E 120.0 . . ?
C03E C03N H03N 120.0 . . ?
C03E C03N C03Z 120.0 . . ?
C03Z C03N H03N 120.0 . . ?
C01R C03Z H03Z 120.0 . . ?
C03N C03Z C01R 120.0 . . ?
C03N C03Z H03Z 120.0 . . ?
C01M C01S H01F 110.2 . . ?
C01M C01S H01G 110.2 . . ?
H01F C01S H01G 108.5 . . ?
C031 C01S C01M 107.7(13) . . ?
C031 C01S H01F 110.2 . . ?
C031 C01S H01G 110.2 . . ?
C01H N01T H01T 122.0 . . ?
C01H N01T C02S 115.9(13) . . ?
C02S N01T H01T 122.0 . . ?
N028 C01U S00L 119.9(12) . . ?
N028 C01U N043 119.6(13) . . ?
N043 C01U S00L 120.3(10) . . ?
H01A C01X H01B 107.7 . . ?
N022 C01X H01A 108.9 . . ?
N022 C01X H01B 108.9 . . ?
N022 C01X C04U 113.3(14) . . ?
C04U C01X H01A 108.9 . . ?
C04U C01X H01B 108.9 . . ?
N013 C021 S00K 123.4(12) . . ?
N013 C021 N043 118.2(13) . . ?
N043 C021 S00K 118.5(10) . . ?
C033 N022 C01X 115.3(13) . . ?
C04G N022 C01X 122.1(14) . . ?
C04G N022 C033 121.9(15) . . ?
C036 C023 P00M 122.8(6) . . ?
C036 C023 C03I 120.0 . . ?
C03I C023 P00M 117.1(6) . . ?
C023 C036 H036 120.0 . . ?
C03Q C036 C023 120.0 . . ?
C03Q C036 H036 120.0 . . ?
C036 C03Q H03Q 120.0 . . ?
C036 C03Q C04T 120.0 . . ?
C04T C03Q H03Q 120.0 . . ?
C03Q C04T H04T 120.0 . . ?
C04J C04T C03Q 120.0 . . ?
C04J C04T H04T 120.0 . . ?
C04T C04J H04J 120.0 . . ?
C03I C04J C04T 120.0 . . ?
C03I C04J H04J 120.0 . . ?
C023 C03I H03I 120.0 . . ?
C04J C03I C023 120.0 . . ?
C04J C03I H03I 120.0 . . ?
C01U N028 C04G 117.4(14) . . ?
N015 C02B S00E 119.5(11) . . ?
N018 C02B S00E 118.4(10) . . ?
N018 C02B N015 121.9(12) . . ?
C02R C02C P00N 121.8(6) . . ?
C02R C02C C02K 120.0 . . ?
C02K C02C P00N 118.1(6) . . ?
C02C C02R H02R 120.0 . . ?
C050 C02R C02C 120.0 . . ?
C050 C02R H02R 120.0 . . ?
C02R C050 H050 120.0 . . ?
C046 C050 C02R 120.0 . . ?
C046 C050 H050 120.0 . . ?
C050 C046 H046 120.0 . . ?
C050 C046 C03D 120.0 . . ?
C03D C046 H046 120.0 . . ?
C046 C03D H03D 120.0 . . ?
C02K C03D C046 120.0 . . ?
C02K C03D H03D 120.0 . . ?
C02C C02K H02K 120.0 . . ?
C03D C02K C02C 120.0 . . ?
C03D C02K H02K 120.0 . . ?
H02B C02D H02C 108.0 . . ?
C03F C02D H02B 109.3 . . ?
C03F C02D H02C 109.3 . . ?
C03F C02D C049 111.6(14) . . ?
C049 C02D H02B 109.3 . . ?
C049 C02D H02C 109.3 . . ?
H02D C02G H02E 108.1 . . ?
C03J C02G H02D 109.5 . . ?
C03J C02G H02E 109.5 . . ?
C03M C02G H02D 109.5 . . ?
C03M C02G H02E 109.5 . . ?
C03M C02G C03J 110.9(13) . . ?
C03S C02H H02H 120.0 . . ?
C03S C02H C044 120.0 . . ?
C044 C02H H02H 120.0 . . ?
C02H C03S P00N 119.9(7) . . ?
C02H C03S C030 120.0 . . ?
C030 C03S P00N 120.0(7) . . ?
C03S C030 H030 120.0 . . ?
C03P C030 C03S 120.0 . . ?
C03P C030 H030 120.0 . . ?
C030 C03P H03P 120.0 . . ?
C030 C03P C03H 120.0 . . ?
C03H C03P H03P 120.0 . . ?
C03P C03H H03H 120.0 . . ?
C044 C03H C03P 120.0 . . ?
C044 C03H H03H 120.0 . . ?
C02H C044 H044 120.0 . . ?
C03H C044 C02H 120.0 . . ?
C03H C044 H044 120.0 . . ?
N00X C02J H02G 108.0 . . ?
N00X C02J H02J 108.0 . . ?
N00X C02J C02N 117.2(13) . . ?
H02G C02J H02J 107.2 . . ?
C02N C02J H02G 108.0 . . ?
C02N C02J H02J 108.0 . . ?
N00S C02M S00F 117.6(10) . . ?
N014 C02M S00F 122.2(11) . . ?
N014 C02M N00S 120.1(13) . . ?
C02J C02N H02M 109.1 . . ?
C02J C02N H02N 109.1 . . ?
H02M C02N H02N 107.8 . . ?
C02U C02N C02J 112.7(14) . . ?
C02U C02N H02M 109.1 . . ?
C02U C02N H02N 109.1 . . ?
N014 C02S N01T 126.1(15) . . ?
N014 C02S N037 119.3(15) . . ?
N037 C02S N01T 114.4(15) . . ?
C02N C02U H02O 108.6 . . ?
C02N C02U H02P 108.6 . . ?
H02O C02U H02P 107.5 . . ?
C04M C02U C02N 114.9(16) . . ?
C04M C02U H02O 108.6 . . ?
C04M C02U H02P 108.6 . . ?
H02Q C02W H02S 107.3 . . ?
N037 C02W H02Q 108.1 . . ?
N037 C02W H02S 108.1 . . ?
N037 C02W C042 116.7(16) . . ?
C042 C02W H02Q 108.1 . . ?
C042 C02W H02S 108.1 . . ?
C01S C031 H03K 109.0 . . ?
C01S C031 H03M 109.0 . . ?
C01S C031 C04A 112.8(14) . . ?
H03K C031 H03M 107.8 . . ?
C04A C031 H03K 109.0 . . ?
C04A C031 H03M 109.0 . . ?
N022 C033 H03B 109.6 . . ?
N022 C033 H03C 109.6 . . ?
N022 C033 C03Y 110.1(14) . . ?
H03B C033 H03C 108.1 . . ?
C03Y C033 H03B 109.6 . . ?
C03Y C033 H03C 109.6 . . ?
C02S N037 C02W 119.1(14) . . ?
C02S N037 C14 120.0(14) . . ?
C02W N037 C14 117.7(14) . . ?
N01A C03B H03O 109.4 . . ?
N01A C03B H03R 109.4 . . ?
N01A C03B C03R 111.0(13) . . ?
H03O C03B H03R 108.0 . . ?
C03R C03B H03O 109.4 . . ?
C03R C03B H03R 109.4 . . ?
N00X C03F H03S 108.0 . . ?
N00X C03F H03T 108.0 . . ?
C02D C03F N00X 117.3(13) . . ?
C02D C03F H03S 108.0 . . ?
C02D C03F H03T 108.0 . . ?
H03S C03F H03T 107.2 . . ?
N00V C03J C02G 113.8(12) . . ?
N00V C03J H03U 108.8 . . ?
N00V C03J H03Y 108.8 . . ?
C02G C03J H03U 108.8 . . ?
C02G C03J H03Y 108.8 . . ?
H03U C03J H03Y 107.7 . . ?
H03 C03K H 108.2 . . ?
C03R C03K H03 109.6 . . ?
C03R C03K H 109.6 . . ?
C041 C03K H03 109.6 . . ?
C041 C03K H 109.6 . . ?
C041 C03K C03R 110.1(15) . . ?
C02G C03M H2 109.3 . . ?
C02G C03M HA 109.3 . . ?
C02G C03M C05B 111.6(15) . . ?
H2 C03M HA 108.0 . . ?
C05B C03M H2 109.3 . . ?
C05B C03M HA 109.3 . . ?
N01A C03O H3 108.8 . . ?
N01A C03O HB 108.8 . . ?
N01A C03O C048 114.0(14) . . ?
H3 C03O HB 107.7 . . ?
C048 C03O H3 108.8 . . ?
C048 C03O HB 108.8 . . ?
C03B C03R C03K 112.1(13) . . ?
C03B C03R H4 109.2 . . ?
C03B C03R HC 109.2 . . ?
C03K C03R H4 109.2 . . ?
C03K C03R HC 109.2 . . ?
H4 C03R HC 107.9 . . ?
C033 C03Y H03F 109.7 . . ?
C033 C03Y H03J 109.7 . . ?
H03F C03Y H03J 108.2 . . ?
C052 C03Y C033 110.0(15) . . ?
C052 C03Y H03F 109.7 . . ?
C052 C03Y H03J 109.7 . . ?
C03K C041 H04G 109.5 . . ?
C03K C041 H04H 109.5 . . ?
C03K C041 H04I 109.5 . . ?
H04G C041 H04H 109.5 . . ?
H04G C041 H04I 109.5 . . ?
H04H C041 H04I 109.5 . . ?
C02W C042 H04K 109.2 . . ?
C02W C042 H04L 109.2 . . ?
C02W C042 C04I 112.2(16) . . ?
H04K C042 H04L 107.9 . . ?
C04I C042 H04K 109.2 . . ?
C04I C042 H04L 109.2 . . ?
C01U N043 C021 120.5(12) . . ?
C01U N043 H043 119.8 . . ?
C021 N043 H043 119.8 . . ?
C03O C048 H04M 109.7 . . ?
C03O C048 H04Q 109.7 . . ?
H04M C048 H04Q 108.2 . . ?
C04F C048 C03O 109.7(15) . . ?
C04F C048 H04M 109.7 . . ?
C04F C048 H04Q 109.7 . . ?
C02D C049 H04S 108.5 . . ?
C02D C049 H04U 108.5 . . ?
H04S C049 H04U 107.5 . . ?
C04Z C049 C02D 115.3(16) . . ?
C04Z C049 H04S 108.5 . . ?
C04Z C049 H04U 108.5 . . ?
C031 C04A H04W 109.5 . . ?
C031 C04A H04X 109.5 . . ?
C031 C04A H04Y 109.5 . . ?
H04W C04A H04X 109.5 . . ?
H04W C04A H04Y 109.5 . . ?
H04X C04A H04Y 109.5 . . ?
C048 C04F H04Z 109.7 . . ?
C048 C04F HD 109.7 . . ?
H04Z C04F HD 108.2 . . ?
C05K C04F C048 109.9(16) . . ?
C05K C04F H04Z 109.7 . . ?
C05K C04F HD 109.7 . . ?
N013 C04G N028 125.5(15) . . ?
N022 C04G N013 117.2(16) . . ?
N022 C04G N028 117.3(15) . . ?
C042 C04I H04 109.5 . . ?
C042 C04I HE 109.5 . . ?
C042 C04I HF 109.5 . . ?
H04 C04I HE 109.5 . . ?
H04 C04I HF 109.5 . . ?
HE C04I HF 109.5 . . ?
H04A C04K H04B 107.9 . . ?
C04U C04K H04A 109.2 . . ?
C04U C04K H04B 109.2 . . ?
C055 C04K H04A 109.2 . . ?
C055 C04K H04B 109.2 . . ?
C055 C04K C04U 112.2(16) . . ?
C02U C04M H5 109.5 . . ?
C02U C04M HG 109.5 . . ?
C02U C04M HH 109.5 . . ?
H5 C04M HG 109.5 . . ?
H5 C04M HH 109.5 . . ?
HG C04M HH 109.5 . . ?
C01X C04U C04K 112.8(15) . . ?
C01X C04U H04C 109.0 . . ?
C01X C04U H04F 109.0 . . ?
C04K C04U H04C 109.0 . . ?
C04K C04U H04F 109.0 . . ?
H04C C04U H04F 107.8 . . ?
C049 C04Z H6 109.5 . . ?
C049 C04Z HI 109.5 . . ?
C049 C04Z HJ 109.5 . . ?
H6 C04Z HI 109.5 . . ?
H6 C04Z HJ 109.5 . . ?
HI C04Z HJ 109.5 . . ?
C03Y C052 H05A 108.3 . . ?
C03Y C052 H05B 108.3 . . ?
C03Y C052 C056 115.7(17) . . ?
H05A C052 H05B 107.4 . . ?
C056 C052 H05A 108.3 . . ?
C056 C052 H05B 108.3 . . ?
C04K C055 H05C 109.5 . . ?
C04K C055 H05D 109.5 . . ?
C04K C055 H05E 109.5 . . ?
H05C C055 H05D 109.5 . . ?
H05C C055 H05E 109.5 . . ?
H05D C055 H05E 109.5 . . ?
C052 C056 H05F 109.5 . . ?
C052 C056 H05G 109.5 . . ?
C052 C056 H05H 109.5 . . ?
H05F C056 H05G 109.5 . . ?
H05F C056 H05H 109.5 . . ?
H05G C056 H05H 109.5 . . ?
H05I C05A H05J 109.5 . . ?
H05I C05A H05K 109.5 . . ?
H05J C05A H05K 109.5 . . ?
C14 C05A H05I 109.5 . . ?
C14 C05A H05J 109.5 . . ?
C14 C05A H05K 109.5 . . ?
C03M C05B H05L 109.5 . . ?
C03M C05B H05M 109.5 . . ?
C03M C05B H05N 109.5 . . ?
H05L C05B H05M 109.5 . . ?
H05L C05B H05N 109.5 . . ?
H05M C05B H05N 109.5 . . ?
C04F C05K H05O 109.5 . . ?
C04F C05K H05P 109.5 . . ?
C04F C05K H05Q 109.5 . . ?
H05O C05K H05P 109.5 . . ?
H05O C05K H05Q 109.5 . . ?
H05P C05K H05Q 109.5 . . ?
N037 C14 H14 132.9 . . ?
C05A C14 N037 94.1(17) . . ?
C05A C14 H14 132.9 . . ?

loop_
_geom_bond_atom_site_label_1
_geom_bond_atom_site_label_2
_geom_bond_distance
_geom_bond_site_symmetry_2
_geom_bond_publ_flag
Au01 Au02 2.8895(8) . ?
Au01 Au03 2.9227(7) 2_666 ?
Au01 Au04 2.8258(8) . ?
Au01 Au06 2.8500(9) . ?
Au01 Pd09 2.6131(10) 2_666 ?
Au01 P00J 2.281(3) . ?
Au02 Au03 2.6509(8) 2_666 ?
Au02 Au05 2.9039(8) . ?
Au02 Pd09 2.7761(10) . ?
Au02 Pd09 2.7941(12) 2_666 ?
Au02 S00L 2.357(3) . ?
Au03 Au05 2.9178(8) 2_666 ?
Au03 Pd09 2.7597(11) . ?
Au03 Pd09 2.7935(10) 2_666 ?
Au03 S00K 2.345(3) . ?
Au04 Au05 2.8409(8) 2_666 ?
Au04 Au06 2.7559(8) . ?
Au04 Pd09 2.6715(10) 2_666 ?
Au04 P00G 2.279(3) . ?
Au05 Au06 2.8522(8) 2_666 ?
Au05 Pd09 2.5974(11) . ?
Au05 P00M 2.270(3) . ?
Au06 Pd09 2.6873(11) 2_666 ?
Au06 P00N 2.288(4) . ?
Pd07 S00A 2.328(3) . ?
Pd07 S00C 2.334(3) . ?
Pd07 S00D 2.326(3) . ?
Pd07 S00F 2.343(3) . ?
Pd08 S00B 2.326(3) . ?
Pd08 S00E 2.331(4) . ?
Pd08 S00H 2.339(3) . ?
Pd08 S00I 2.356(3) . ?
Pd09 Pd09 2.6014(19) 2_666 ?
S00A C010 1.708(14) . ?
S00B C00U 1.734(13) . ?
S00C C01G 1.713(12) . ?
S00D C012 1.694(13) . ?
S00E C02B 1.704(12) . ?
S00F C02M 1.724(15) . ?
P00G C01O 1.815(8) . ?
P00G C02O 1.825(7) . ?
P00G C01L 1.836(7) . ?
S00H C01H 1.710(15) . ?
S00I C01B 1.691(15) . ?
P00J C01Y 1.819(8) . ?
P00J C01I 1.817(8) . ?
P00J C01N 1.836(7) . ?
S00K C021 1.702(15) . ?
S00L C01U 1.720(14) . ?
P00M C01C 1.822(8) . ?
P00M C01E 1.822(8) . ?
P00M C023 1.822(8) . ?
P00N C02Q 1.812(8) . ?
P00N C02C 1.812(8) . ?
P00N C03S 1.810(9) . ?
N00P C00U 1.315(16) . ?
N00P C011 1.342(17) . ?
N00R C010 1.331(18) . ?
N00R C01K 1.348(19) . ?
N00S H00S 0.8600 . ?
N00S C01H 1.378(18) . ?
N00S C02M 1.390(18) . ?
N00T C011 1.374(16) . ?
N00T C01G 1.305(16) . ?
C00U N00Y 1.369(17) . ?
N00V C011 1.333(16) . ?
N00V C01M 1.482(17) . ?
N00V C03J 1.469(16) . ?
N00W H00W 0.8600 . ?
N00W C012 1.399(18) . ?
N00W C01B 1.362(19) . ?
N00X C01K 1.364(18) . ?
N00X C02J 1.456(18) . ?
N00X C03F 1.470(18) . ?
N00Y H00Y 0.8600 . ?
N00Y C01G 1.393(17) . ?
N00Z C01B 1.330(17) . ?
N00Z C01F 1.352(19) . ?
C010 N015 1.381(18) . ?
C012 N017 1.310(16) . ?
N013 C021 1.331(18) . ?
N013 C04G 1.33(2) . ?
N014 C02M 1.299(18) . ?
N014 C02S 1.32(2) . ?
N015 H015 0.8600 . ?
N015 C02B 1.348(18) . ?
C016 H016 0.9300 . ?
C016 C02A 1.3900 . ?
C016 C01O 1.3900 . ?
C02A H02A 0.9300 . ?
C02A C02X 1.3900 . ?
C02X H02X 0.9300 . ?
C02X C02Y 1.3900 . ?
C02Y H02Y 0.9300 . ?
C02Y C039 1.3900 . ?
C039 H039 0.9300 . ?
C039 C01O 1.3900 . ?
N017 C01F 1.39(2) . ?
N018 C01K 1.373(17) . ?
N018 C02B 1.324(17) . ?
C019 H019 0.9300 . ?
C019 C02O 1.3900 . ?
C019 C01Z 1.3900 . ?
C02O C02L 1.3900 . ?
C02L H02L 0.9300 . ?
C02L C034 1.3900 . ?
C034 H034 0.9300 . ?
C034 C03L 1.3900 . ?
C03L H03L 0.9300 . ?
C03L C01Z 1.3900 . ?
C01Z H01Z 0.9300 . ?
N01A C01F 1.342(18) . ?
N01A C03B 1.474(19) . ?
N01A C03O 1.51(2) . ?
C01C C03A 1.3900 . ?
C01C C01P 1.3900 . ?
C03A H03A 0.9300 . ?
C03A C04R 1.3900 . ?
C04R H04R 0.9300 . ?
C04R C04V 1.3900 . ?
C04V H04V 0.9300 . ?
C04V C04E 1.3900 . ?
C04E H04E 0.9300 . ?
C04E C01P 1.3900 . ?
C01P H01P 0.9300 . ?
C01D H01D 0.9300 . ?
C01D C02Z 1.3900 . ?
C01D C01Y 1.3900 . ?
C02Z H02Z 0.9300 . ?
C02Z C035 1.3900 . ?
C035 H035 0.9300 . ?
C035 C040 1.3900 . ?
C040 H040 0.9300 . ?
C040 C03V 1.3900 . ?
C03V H03V 0.9300 . ?
C03V C01Y 1.3900 . ?
C01E C03W 1.3900 . ?
C01E C01Q 1.3900 . ?
C03W H03W 0.9300 . ?
C03W C047 1.3900 . ?
C047 H047 0.9300 . ?
C047 C04P 1.3900 . ?
C04P H04P 0.9300 . ?
C04P C03X 1.3900 . ?
C03X H03X 0.9300 . ?
C03X C01Q 1.3900 . ?
C01Q H01Q 0.9300 . ?
C01H N01T 1.306(18) . ?
C01I C038 1.3900 . ?
C01I C027 1.3900 . ?
C038 H038 0.9300 . ?
C038 C04O 1.3900 . ?
C04O H04O 0.9300 . ?
C04O C04N 1.3900 . ?
C04N H04N 0.9300 . ?
C04N C04D 1.3900 . ?
C04D H04D 0.9300 . ?
C04D C027 1.3900 . ?
C027 H027 0.9300 . ?
C01L C02I 1.3900 . ?
C01L C02F 1.3900 . ?
C02I H02I 0.9300 . ?
C02I C024 1.3900 . ?
C024 H024 0.9300 . ?
C024 C03G 1.3900 . ?
C03G H03G 0.9300 . ?
C03G C01W 1.3900 . ?
C01W H01W 0.9300 . ?
C01W C02F 1.3900 . ?
C02F H02F 0.9300 . ?
C01M H01C 0.9700 . ?
C01M H01E 0.9700 . ?
C01M C01S 1.52(2) . ?
C01N C01V 1.3900 . ?
C01N C1 1.3900 . ?
C01V H01V 0.9300 . ?
C01V C029 1.3900 . ?
C029 H029 0.9300 . ?
C029 C026 1.3900 . ?
C026 H026 0.9300 . ?
C026 C02V 1.3900 . ?
C02V H02V 0.9300 . ?
C02V C1 1.3900 . ?
C1 H1 0.9300 . ?
C01R H01R 0.9300 . ?
C01R C02Q 1.3900 . ?
C01R C03Z 1.3900 . ?
C02Q C032 1.3900 . ?
C032 H032 0.9300 . ?
C032 C03E 1.3900 . ?
C03E H03E 0.9300 . ?
C03E C03N 1.3900 . ?
C03N H03N 0.9300 . ?
C03N C03Z 1.3900 . ?
C03Z H03Z 0.9300 . ?
C01S H01F 0.9700 . ?
C01S H01G 0.9700 . ?
C01S C031 1.51(2) . ?
N01T H01T 0.8600 . ?
N01T C02S 1.39(2) . ?
C01U N028 1.313(18) . ?
C01U N043 1.365(18) . ?
C01X H01A 0.9700 . ?
C01X H01B 0.9700 . ?
C01X N022 1.50(2) . ?
C01X C04U 1.50(2) . ?
C021 N043 1.406(18) . ?
N022 C033 1.49(2) . ?
N022 C04G 1.31(2) . ?
C023 C036 1.3900 . ?
C023 C03I 1.3900 . ?
C036 H036 0.9300 . ?
C036 C03Q 1.3900 . ?
C03Q H03Q 0.9300 . ?
C03Q C04T 1.3900 . ?
C04T H04T 0.9300 . ?
C04T C04J 1.3900 . ?
C04J H04J 0.9300 . ?
C04J C03I 1.3900 . ?
C03I H03I 0.9300 . ?
N028 C04G 1.34(2) . ?
C02C C02R 1.3900 . ?
C02C C02K 1.3900 . ?
C02R H02R 0.9300 . ?
C02R C050 1.3900 . ?
C050 H050 0.9300 . ?
C050 C046 1.3900 . ?
C046 H046 0.9300 . ?
C046 C03D 1.3900 . ?
C03D H03D 0.9300 . ?
C03D C02K 1.3900 . ?
C02K H02K 0.9300 . ?
C02D H02B 0.9700 . ?
C02D H02C 0.9700 . ?
C02D C03F 1.47(2) . ?
C02D C049 1.56(2) . ?
C02G H02D 0.9700 . ?
C02G H02E 0.9700 . ?
C02G C03J 1.54(2) . ?
C02G C03M 1.47(2) . ?
C02H H02H 0.9300 . ?
C02H C03S 1.3900 . ?
C02H C044 1.3900 . ?
C03S C030 1.3900 . ?
C030 H030 0.9300 . ?
C030 C03P 1.3900 . ?
C03P H03P 0.9300 . ?
C03P C03H 1.3900 . ?
C03H H03H 0.9300 . ?
C03H C044 1.3900 . ?
C044 H044 0.9300 . ?
C02J H02G 0.9700 . ?
C02J H02J 0.9700 . ?
C02J C02N 1.51(2) . ?
C02N H02M 0.9700 . ?
C02N H02N 0.9700 . ?
C02N C02U 1.49(2) . ?
C02S N037 1.34(2) . ?
C02U H02O 0.9700 . ?
C02U H02P 0.9700 . ?
C02U C04M 1.46(2) . ?
C02W H02Q 0.9700 . ?
C02W H02S 0.9700 . ?
C02W N037 1.46(2) . ?
C02W C042 1.51(2) . ?
C031 H03K 0.9700 . ?
C031 H03M 0.9700 . ?
C031 C04A 1.54(2) . ?
C033 H03B 0.9700 . ?
C033 H03C 0.9700 . ?
C033 C03Y 1.51(2) . ?
N037 C14 1.54(2) . ?
C03B H03O 0.9700 . ?
C03B H03R 0.9700 . ?
C03B C03R 1.56(2) . ?
C03F H03S 0.9700 . ?
C03F H03T 0.9700 . ?
C03J H03U 0.9700 . ?
C03J H03Y 0.9700 . ?
C03K H03 0.9700 . ?
C03K H 0.9700 . ?
C03K C03R 1.58(2) . ?
C03K C041 1.47(2) . ?
C03M H2 0.9700 . ?
C03M HA 0.9700 . ?
C03M C05B 1.54(3) . ?
C03O H3 0.9700 . ?
C03O HB 0.9700 . ?
C03O C048 1.51(2) . ?
C03R H4 0.9700 . ?
C03R HC 0.9700 . ?
C03Y H03F 0.9700 . ?
C03Y H03J 0.9700 . ?
C03Y C052 1.49(2) . ?
C041 H04G 0.9600 . ?
C041 H04H 0.9600 . ?
C041 H04I 0.9600 . ?
C042 H04K 0.9700 . ?
C042 H04L 0.9700 . ?
C042 C04I 1.52(3) . ?
N043 H043 0.8600 . ?
C048 H04M 0.9700 . ?
C048 H04Q 0.9700 . ?
C048 C04F 1.51(2) . ?
C049 H04S 0.9700 . ?
C049 H04U 0.9700 . ?
C049 C04Z 1.39(3) . ?
C04A H04W 0.9600 . ?
C04A H04X 0.9600 . ?
C04A H04Y 0.9600 . ?
C04F H04Z 0.9700 . ?
C04F HD 0.9700 . ?
C04F C05K 1.50(3) . ?
C04I H04 0.9600 . ?
C04I HE 0.9600 . ?
C04I HF 0.9600 . ?
C04K H04A 0.9700 . ?
C04K H04B 0.9700 . ?
C04K C04U 1.55(2) . ?
C04K C055 1.53(3) . ?
C04M H5 0.9600 . ?
C04M HG 0.9600 . ?
C04M HH 0.9600 . ?
C04U H04C 0.9700 . ?
C04U H04F 0.9700 . ?
C04Z H6 0.9600 . ?
C04Z HI 0.9600 . ?
C04Z HJ 0.9600 . ?
C052 H05A 0.9700 . ?
C052 H05B 0.9700 . ?
C052 C056 1.51(3) . ?
C055 H05C 0.9600 . ?
C055 H05D 0.9600 . ?
C055 H05E 0.9600 . ?
C056 H05F 0.9600 . ?
C056 H05G 0.9600 . ?
C056 H05H 0.9600 . ?
C05A H05I 0.9600 . ?
C05A H05J 0.9600 . ?
C05A H05K 0.9600 . ?
C05A C14 1.37(3) . ?
C05B H05L 0.9600 . ?
C05B H05M 0.9600 . ?
C05B H05N 0.9600 . ?
C05K H05O 0.9600 . ?
C05K H05P 0.9600 . ?
C05K H05Q 0.9600 . ?
C14 H14 0.9300 . ?

loop_
_geom_torsion_atom_site_label_1
_geom_torsion_atom_site_label_2
_geom_torsion_atom_site_label_3
_geom_torsion_atom_site_label_4
_geom_torsion
_geom_torsion_site_symmetry_1
_geom_torsion_site_symmetry_2
_geom_torsion_site_symmetry_3
_geom_torsion_site_symmetry_4
_geom_torsion_publ_flag
Au01 P00J C01Y C01D -21.9(7) . . . . ?
Au01 P00J C01Y C03V 161.8(5) . . . . ?
Au01 P00J C01I C038 137.2(5) . . . . ?
Au01 P00J C01I C027 -44.8(6) . . . . ?
Au01 P00J C01N C01V 159.1(5) . . . . ?
Au01 P00J C01N C1 -21.2(7) . . . . ?
Au02 S00L C01U N028 173.9(12) . . . . ?
Au02 S00L C01U N043 -11.5(13) . . . . ?
Au03 S00K C021 N013 -167.1(13) . . . . ?
Au03 S00K C021 N043 11.9(14) . . . . ?
Au04 P00G C01O C016 -20.8(6) . . . . ?
Au04 P00G C01O C039 167.3(5) . . . . ?
Au04 P00G C02O C019 -25.2(6) . . . . ?
Au04 P00G C02O C02L 150.7(5) . . . . ?
Au04 P00G C01L C02I -32.5(6) . . . . ?
Au04 P00G C01L C02F 150.3(4) . . . . ?
Au05 P00M C01C C03A 136.9(6) . . . . ?
Au05 P00M C01C C01P -41.6(7) . . . . ?
Au05 P00M C01E C03W 146.9(5) . . . . ?
Au05 P00M C01E C01Q -41.2(7) . . . . ?
Au05 P00M C023 C036 143.6(6) . . . . ?
Au05 P00M C023 C03I -38.6(7) . . . . ?
Au06 P00N C02Q C01R 41.9(7) . . . . ?
Au06 P00N C02Q C032 -144.4(6) . . . . ?
Au06 P00N C02C C02R -121.1(6) . . . . ?
Au06 P00N C02C C02K 56.6(7) . . . . ?
Au06 P00N C03S C02H -150.2(5) . . . . ?
Au06 P00N C03S C030 33.1(7) . . . . ?
Pd07 S00A C010 N00R -157.4(9) . . . . ?
Pd07 S00A C010 N015 21.5(11) . . . . ?
Pd07 S00C C01G N00T -151.4(10) . . . . ?
Pd07 S00C C01G N00Y 30.5(11) . . . . ?
Pd07 S00D C012 N00W 27.0(12) . . . . ?
Pd07 S00D C012 N017 -156.0(10) . . . . ?
Pd07 S00F C02M N00S 27.9(11) . . . . ?
Pd07 S00F C02M N014 -154.2(10) . . . . ?
Pd08 S00B C00U N00P -166.4(10) . . . . ?
Pd08 S00B C00U N00Y 19.3(12) . . . . ?
Pd08 S00E C02B N015 27.0(12) . . . . ?
Pd08 S00E C02B N018 -157.4(9) . . . . ?
Pd08 S00H C01H N00S 21.5(12) . . . . ?
Pd08 S00H C01H N01T -159.5(11) . . . . ?
Pd08 S00I C01B N00W 26.5(13) . . . . ?
Pd08 S00I C01B N00Z -162.3(11) . . . . ?
S00A C010 N015 C02B 169.4(10) . . . . ?
S00B C00U N00Y C01G 171.7(10) . . . . ?
S00D C012 N017 C01F -173.7(11) . . . . ?
P00G C02O C02L C034 -175.9(8) . . . . ?
P00G C01L C02I C024 -177.3(7) . . . . ?
P00G C01L C02F C01W 177.2(7) . . . . ?
S00H C01H N01T C02S -172.1(11) . . . . ?
P00J C01I C038 C04O 177.9(8) . . . . ?
P00J C01I C027 C04D -178.0(8) . . . . ?
P00J C01N C01V C029 179.7(8) . . . . ?
P00J C01N C1 C02V -179.7(8) . . . . ?
S00K C021 N043 C01U 173.9(12) . . . . ?
S00L C01U N028 C04G 176.2(12) . . . . ?
S00L C01U N043 C021 -167.4(12) . . . . ?
P00M C01C C03A C04R -178.4(9) . . . . ?
P00M C01C C01P C04E 178.5(8) . . . . ?
P00M C01E C03W C047 171.7(9) . . . . ?
P00M C01E C01Q C03X -171.9(8) . . . . ?
P00M C023 C036 C03Q 177.7(9) . . . . ?
P00M C023 C03I C04J -177.8(9) . . . . ?
P00N C02Q C032 C03E -173.6(9) . . . . ?
P00N C02C C02R C050 177.7(9) . . . . ?
P00N C02C C02K C03D -177.8(9) . . . . ?
P00N C03S C030 C03P 176.7(9) . . . . ?
N00P C00U N00Y C01G -2(2) . . . . ?
N00R C010 N015 C02B -12(2) . . . . ?
N00S C01H N01T C02S 7(2) . . . . ?
C00U N00P C011 N00T 1(2) . . . . ?
C00U N00P C011 N00V 179.2(13) . . . . ?
C00U N00Y C01G S00C 179.4(10) . . . . ?
C00U N00Y C01G N00T 1(2) . . . . ?
N00V C01M C01S C031 -174.8(11) . . . . ?
N00W C012 N017 C01F 3(2) . . . . ?
N00X C02J C02N C02U -166.0(13) . . . . ?
C010 N00R C01K N00X -172.7(12) . . . . ?
C010 N00R C01K N018 9(2) . . . . ?
C010 N015 C02B S00E -175.9(10) . . . . ?
C010 N015 C02B N018 9(2) . . . . ?
C011 N00P C00U S00B -172.8(10) . . . . ?
C011 N00P C00U N00Y 1(2) . . . . ?
C011 N00T C01G S00C -177.3(10) . . . . ?
C011 N00T C01G N00Y 1(2) . . . . ?
C011 N00V C01M C01S -82.5(16) . . . . ?
C011 N00V C03J C02G 115.8(14) . . . . ?
C012 N00W C01B S00I -179.9(11) . . . . ?
C012 N00W C01B N00Z 9(2) . . . . ?
C012 N017 C01F N00Z 4(2) . . . . ?
C012 N017 C01F N01A -174.5(13) . . . . ?
N013 C021 N043 C01U -7(2) . . . . ?
N014 C02S N037 C02W 4(3) . . . . ?
N014 C02S N037 C14 -155.5(17) . . . . ?
C016 C02A C02X C02Y 0.0 . . . . ?
C02A C016 C01O P00G -172.0(7) . . . . ?
C02A C016 C01O C039 0.0 . . . . ?
C02A C02X C02Y C039 0.0 . . . . ?
C02X C02Y C039 C01O 0.0 . . . . ?
C02Y C039 C01O P00G 171.7(8) . . . . ?
C02Y C039 C01O C016 0.0 . . . . ?
C01O P00G C02O C019 103.3(6) . . . . ?
C01O P00G C02O C02L -80.8(7) . . . . ?
C01O P00G C01L C02I -158.1(5) . . . . ?
C01O P00G C01L C02F 24.7(7) . . . . ?
C01O C016 C02A C02X 0.0 . . . . ?
C019 C02O C02L C034 0.0 . . . . ?
C02O P00G C01O C016 -147.0(5) . . . . ?
C02O P00G C01O C039 41.1(7) . . . . ?
C02O P00G C01L C02I 88.2(6) . . . . ?
C02O P00G C01L C02F -89.0(6) . . . . ?
C02O C019 C01Z C03L 0.0 . . . . ?
C02O C02L C034 C03L 0.0 . . . . ?
C02L C034 C03L C01Z 0.0 . . . . ?
C034 C03L C01Z C019 0.0 . . . . ?
C01Z C019 C02O P00G 176.0(8) . . . . ?
C01Z C019 C02O C02L 0.0 . . . . ?
N01A C03B C03R C03K -177.9(12) . . . . ?
N01A C03O C048 C04F 174.0(13) . . . . ?
C01B N00W C012 S00D 167.4(11) . . . . ?
C01B N00W C012 N017 -10(2) . . . . ?
C01B N00Z C01F N017 -5(2) . . . . ?
C01B N00Z C01F N01A 173.6(14) . . . . ?
C01C P00M C01E C03W -87.5(7) . . . . ?
C01C P00M C01E C01Q 84.3(7) . . . . ?
C01C P00M C023 C036 21.1(8) . . . . ?
C01C P00M C023 C03I -161.2(6) . . . . ?
C01C C03A C04R C04V 0.0 . . . . ?
C03A C01C C01P C04E 0.0 . . . . ?
C03A C04R C04V C04E 0.0 . . . . ?
C04R C04V C04E C01P 0.0 . . . . ?
C04V C04E C01P C01C 0.0 . . . . ?
C01P C01C C03A C04R 0.0 . . . . ?
C01D C02Z C035 C040 0.0 . . . . ?
C02Z C01D C01Y P00J -176.4(8) . . . . ?
C02Z C01D C01Y C03V 0.0 . . . . ?
C02Z C035 C040 C03V 0.0 . . . . ?
C035 C040 C03V C01Y 0.0 . . . . ?
C040 C03V C01Y P00J 176.3(9) . . . . ?
C040 C03V C01Y C01D 0.0 . . . . ?
C01Y P00J C01I C038 -101.2(7) . . . . ?
C01Y P00J C01I C027 76.8(7) . . . . ?
C01Y P00J C01N C01V 35.3(7) . . . . ?
C01Y P00J C01N C1 -145.0(6) . . . . ?
C01Y C01D C02Z C035 0.0 . . . . ?
C01E P00M C01C C03A 8.5(8) . . . . ?
C01E P00M C01C C01P -169.9(6) . . . . ?
C01E P00M C023 C036 -88.8(8) . . . . ?
C01E P00M C023 C03I 89.0(7) . . . . ?
C01E C03W C047 C04P 0.0 . . . . ?
C03W C01E C01Q C03X 0.0 . . . . ?
C03W C047 C04P C03X 0.0 . . . . ?
C047 C04P C03X C01Q 0.0 . . . . ?
C04P C03X C01Q C01E 0.0 . . . . ?
C01Q C01E C03W C047 0.0 . . . . ?
C01F N00Z C01B S00I -173.1(11) . . . . ?
C01F N00Z C01B N00W -2(2) . . . . ?
C01F N01A C03B C03R -80.7(18) . . . . ?
C01F N01A C03O C048 -89.0(19) . . . . ?
C01G N00T C011 N00P -2(2) . . . . ?
C01G N00T C011 N00V 180.0(12) . . . . ?
C01H N00S C02M S00F -177.9(10) . . . . ?
C01H N00S C02M N014 4(2) . . . . ?
C01H N01T C02S N014 -1(2) . . . . ?
C01H N01T C02S N037 173.0(15) . . . . ?
C01I P00J C01Y C01D -144.9(6) . . . . ?
C01I P00J C01Y C03V 38.8(7) . . . . ?
C01I P00J C01N C01V -75.3(7) . . . . ?
C01I P00J C01N C1 104.4(6) . . . . ?
C01I C038 C04O C04N 0.0 . . . . ?
C038 C01I C027 C04D 0.0 . . . . ?
C038 C04O C04N C04D 0.0 . . . . ?
C04O C04N C04D C027 0.0 . . . . ?
C04N C04D C027 C01I 0.0 . . . . ?
C027 C01I C038 C04O 0.0 . . . . ?
C01K N00R C010 S00A -177.8(10) . . . . ?
C01K N00R C010 N015 3.3(19) . . . . ?
C01K N00X C02J C02N -76.1(17) . . . . ?
C01K N00X C03F C02D -93.2(17) . . . . ?
C01K N018 C02B S00E -173.0(9) . . . . ?
C01K N018 C02B N015 2.5(19) . . . . ?
C01L P00G C01O C016 101.1(6) . . . . ?
C01L P00G C01O C039 -70.8(7) . . . . ?
C01L P00G C02O C019 -144.6(6) . . . . ?
C01L P00G C02O C02L 31.3(7) . . . . ?
C01L C02I C024 C03G 0.0 . . . . ?
C02I C01L C02F C01W 0.0 . . . . ?
C02I C024 C03G C01W 0.0 . . . . ?
C024 C03G C01W C02F 0.0 . . . . ?
C03G C01W C02F C01L 0.0 . . . . ?
C02F C01L C02I C024 0.0 . . . . ?
C01M N00V C011 N00P -168.1(13) . . . . ?
C01M N00V C011 N00T 10(2) . . . . ?
C01M N00V C03J C02G -72.6(17) . . . . ?
C01M C01S C031 C04A -171.9(13) . . . . ?
C01N P00J C01Y C01D 104.5(7) . . . . ?
C01N P00J C01Y C03V -71.8(7) . . . . ?
C01N P00J C01I C038 10.4(7) . . . . ?
C01N P00J C01I C027 -171.6(6) . . . . ?
C01N C01V C029 C026 0.0 . . . . ?
C01V C01N C1 C02V 0.0 . . . . ?
C01V C029 C026 C02V 0.0 . . . . ?
C029 C026 C02V C1 0.0 . . . . ?
C026 C02V C1 C01N 0.0 . . . . ?
C1 C01N C01V C029 0.0 . . . . ?
C01R C02Q C032 C03E 0.0 . . . . ?
C02Q P00N C02C C02R 116.8(7) . . . . ?
C02Q P00N C02C C02K -65.5(8) . . . . ?
C02Q P00N C03S C02H -26.3(8) . . . . ?
C02Q P00N C03S C030 157.0(6) . . . . ?
C02Q C01R C03Z C03N 0.0 . . . . ?
C02Q C032 C03E C03N 0.0 . . . . ?
C032 C03E C03N C03Z 0.0 . . . . ?
C03E C03N C03Z C01R 0.0 . . . . ?
C03Z C01R C02Q P00N 173.8(9) . . . . ?
C03Z C01R C02Q C032 0.0 . . . . ?
N01T C02S N037 C02W -171.1(16) . . . . ?
N01T C02S N037 C14 30(3) . . . . ?
C01U N028 C04G N013 -12(3) . . . . ?
C01U N028 C04G N022 171.4(16) . . . . ?
C01X N022 C033 C03Y -84.6(19) . . . . ?
C01X N022 C04G N013 170.1(16) . . . . ?
C01X N022 C04G N028 -13(3) . . . . ?
C021 N013 C04G N022 -171.3(17) . . . . ?
C021 N013 C04G N028 12(3) . . . . ?
N022 C01X C04U C04K -174.9(14) . . . . ?
N022 C033 C03Y C052 -179.4(14) . . . . ?
C023 P00M C01C C03A -102.1(7) . . . . ?
C023 P00M C01C C01P 79.5(7) . . . . ?
C023 P00M C01E C03W 23.6(8) . . . . ?
C023 P00M C01E C01Q -164.6(6) . . . . ?
C023 C036 C03Q C04T 0.0 . . . . ?
C036 C023 C03I C04J 0.0 . . . . ?
C036 C03Q C04T C04J 0.0 . . . . ?
C03Q C04T C04J C03I 0.0 . . . . ?
C04T C04J C03I C023 0.0 . . . . ?
C03I C023 C036 C03Q 0.0 . . . . ?
N028 C01U N043 C021 7(2) . . . . ?
C02B N018 C01K N00R -12(2) . . . . ?
C02B N018 C01K N00X 169.7(12) . . . . ?
C02C P00N C02Q C01R 165.1(6) . . . . ?
C02C P00N C02Q C032 -21.2(8) . . . . ?
C02C P00N C03S C02H 83.8(8) . . . . ?
C02C P00N C03S C030 -92.9(7) . . . . ?
C02C C02R C050 C046 0.0 . . . . ?
C02R C02C C02K C03D 0.0 . . . . ?
C02R C050 C046 C03D 0.0 . . . . ?
C050 C046 C03D C02K 0.0 . . . . ?
C046 C03D C02K C02C 0.0 . . . . ?
C02K C02C C02R C050 0.0 . . . . ?
C02H C03S C030 C03P 0.0 . . . . ?
C03S P00N C02Q C01R -84.2(7) . . . . ?
C03S P00N C02Q C032 89.5(8) . . . . ?
C03S P00N C02C C02R 6.0(8) . . . . ?
C03S P00N C02C C02K -176.3(7) . . . . ?
C03S C02H C044 C03H 0.0 . . . . ?
C03S C030 C03P C03H 0.0 . . . . ?
C030 C03P C03H C044 0.0 . . . . ?
C03P C03H C044 C02H 0.0 . . . . ?
C044 C02H C03S P00N -176.7(9) . . . . ?
C044 C02H C03S C030 0.0 . . . . ?
C02J N00X C01K N00R -177.1(13) . . . . ?
C02J N00X C01K N018 1.5(19) . . . . ?
C02J N00X C03F C02D 94.0(17) . . . . ?
C02J C02N C02U C04M -179.4(14) . . . . ?
C02M N00S C01H S00H 170.5(10) . . . . ?
C02M N00S C01H N01T -9(2) . . . . ?
C02M N014 C02S N01T -3(2) . . . . ?
C02M N014 C02S N037 -176.9(16) . . . . ?
C02S N014 C02M S00F -176.6(11) . . . . ?
C02S N014 C02M N00S 1(2) . . . . ?
C02S N037 C14 C05A -99(2) . . . . ?
C02W N037 C14 C05A 101(2) . . . . ?
C033 N022 C04G N013 1(3) . . . . ?
C033 N022 C04G N028 178.3(16) . . . . ?
C033 C03Y C052 C056 71(2) . . . . ?
N037 C02W C042 C04I 174.2(16) . . . . ?
C03B N01A C01F N00Z 8(2) . . . . ?
C03B N01A C01F N017 -173.8(13) . . . . ?
C03B N01A C03O C048 99.3(17) . . . . ?
C03F N00X C01K N00R 10.1(19) . . . . ?
C03F N00X C01K N018 -171.3(12) . . . . ?
C03F N00X C02J C02N 96.6(16) . . . . ?
C03F C02D C049 C04Z -170.1(16) . . . . ?
C03J N00V C011 N00P 3(2) . . . . ?
C03J N00V C011 N00T -178.9(13) . . . . ?
C03J N00V C01M C01S 106.0(14) . . . . ?
C03J C02G C03M C05B -178.4(14) . . . . ?
C03M C02G C03J N00V 177.1(12) . . . . ?
C03O N01A C01F N00Z -163.7(14) . . . . ?
C03O N01A C01F N017 15(2) . . . . ?
C03O N01A C03B C03R 91.2(16) . . . . ?
C03O C048 C04F C05K -171.8(15) . . . . ?
C041 C03K C03R C03B -169.8(14) . . . . ?
C042 C02W N037 C02S -86(2) . . . . ?
C042 C02W N037 C14 74(2) . . . . ?
N043 C01U N028 C04G 2(2) . . . . ?
C049 C02D C03F N00X 174.7(13) . . . . ?
C04G N013 C021 S00K 177.1(13) . . . . ?
C04G N013 C021 N043 -2(2) . . . . ?
C04G N022 C033 C03Y 85(2) . . . . ?
C04U C01X N022 C033 -85(2) . . . . ?
C04U C01X N022 C04G 105(2) . . . . ?
C055 C04K C04U C01X -54(2) . . . . ?

loop_
_smtbx_masks_void_nr
_smtbx_masks_void_average_x
_smtbx_masks_void_average_y
_smtbx_masks_void_average_z
_smtbx_masks_void_volume
_smtbx_masks_void_count_electrons
_smtbx_masks_void_content
1 0.000 -0.621 0.500 1425.0 136.4 ?
2 0.084 0.246 0.096 18.1 0.0 ?
3 -0.084 0.754 0.904 18.1 0.0 ?
